data_1566796
loop_
_publ_author_name
'Guo, Ji'
'Liu, Junrui'
'Cui, Yingcui'
'Liu, Chuanhong'
'Wang, Yangming'
'Wang, Mou'
'Huang, Danmeng'
'Chen, Guanying'
'Wang, Wei'
'Xia, Debin'
'Fang, Xikui'

_publ_section_title
;
 Timing matters: pre-assembly versus post-assembly functionalization of a
 polyoxovanadate--organic cuboid
;
_journal_name_full 'Chemical Science'
_journal_paper_doi 10.1039/D2SC00533F
_journal_year 2022
_chemical_formula_sum 'C463 H730 N26 O239 P8 V52'
_chemical_formula_weight 13381.33
_space_group_crystal_system triclinic
_space_group_IT_number 2
_space_group_name_Hall '-P 1'
_space_group_name_H-M_alt 'P -1'
_atom_sites_solution_hydrogens geom
_atom_sites_solution_primary direct
_atom_sites_solution_secondary difmap
_audit_creation_method SHELXL-2018/3
_audit_update_record
;
2022-01-24 deposited with the CCDC.	2022-04-06 downloaded from the CCDC.
;
_cell_angle_alpha 87.768(2)
_cell_angle_beta 71.483(2)
_cell_angle_gamma 69.654(2)
_cell_formula_units_Z 1
_cell_length_a 26.268(2)
_cell_length_b 27.835(2)
_cell_length_c 30.643(3)
_cell_measurement_reflns_used 9641
_cell_measurement_temperature 173(2)
_cell_measurement_theta_max 22.02
_cell_measurement_theta_min 2.20
_cell_volume 19855(3)
_computing_cell_refinement 'Bruker APEX3'
_computing_data_collection 'Bruker APEX3'
_computing_data_reduction 'Bruker APEX3'
_computing_molecular_graphics 'Bruker SHELXTL'
_computing_publication_material 'Bruker SHELXTL'
_computing_structure_refinement 'SHELXL-2018/3 (Sheldrick, 2018)'
_computing_structure_solution 'SHELXT 2014/5 (Sheldrick, 2014)'
_diffrn_ambient_temperature 173(2)
_diffrn_measured_fraction_theta_full 0.995
_diffrn_measured_fraction_theta_max 0.995
_diffrn_measurement_device_type 'Bruker PHOTON II detector'
_diffrn_measurement_method '\f and \w scans'
_diffrn_radiation_type MoK\a
_diffrn_radiation_wavelength 0.71073
_diffrn_reflns_av_R_equivalents 0.1721
_diffrn_reflns_av_unetI/netI 0.1044
_diffrn_reflns_Laue_measured_fraction_full 0.995
_diffrn_reflns_Laue_measured_fraction_max 0.995
_diffrn_reflns_limit_h_max 27
_diffrn_reflns_limit_h_min -27
_diffrn_reflns_limit_k_max 29
_diffrn_reflns_limit_k_min -29
_diffrn_reflns_limit_l_max 32
_diffrn_reflns_limit_l_min -32
_diffrn_reflns_number 339784
_diffrn_reflns_point_group_measured_fraction_full 0.995
_diffrn_reflns_point_group_measured_fraction_max 0.995
_diffrn_reflns_theta_full 22.054
_diffrn_reflns_theta_max 22.054
_diffrn_reflns_theta_min 1.868
_exptl_absorpt_coefficient_mu 0.663
_exptl_absorpt_correction_T_max 0.7447
_exptl_absorpt_correction_T_min 0.5233
_exptl_absorpt_correction_type multi-scan
_exptl_absorpt_process_details 'Bruker APEX3'
_exptl_crystal_colour green
_exptl_crystal_density_diffrn 1.119
_exptl_crystal_density_method 'not measured'
_exptl_crystal_description block
_exptl_crystal_F_000 6918
_exptl_crystal_size_max 0.530
_exptl_crystal_size_mid 0.510
_exptl_crystal_size_min 0.330
_refine_diff_density_max 1.133
_refine_diff_density_min -0.622
_refine_diff_density_rms 0.109
_refine_ls_extinction_method none
_refine_ls_goodness_of_fit_ref 1.010
_refine_ls_hydrogen_treatment constr
_refine_ls_matrix_type full
_refine_ls_number_parameters 1895
_refine_ls_number_reflns 48833
_refine_ls_number_restraints 26
_refine_ls_restrained_S_all 1.010
_refine_ls_R_factor_all 0.2064
_refine_ls_R_factor_gt 0.1133
_refine_ls_shift/su_max 0.001
_refine_ls_shift/su_mean 0.000
_refine_ls_structure_factor_coef Fsqd
_refine_ls_weighting_details 'w=1/[\s^2^(Fo^2^)+(0.1803P)^2^+160.2921P] where P=(Fo^2^+2Fc^2^)/3'
_refine_ls_weighting_scheme calc
_refine_ls_wR_factor_gt 0.2957
_refine_ls_wR_factor_ref 0.3927
_reflns_Friedel_coverage 0.000
_reflns_number_gt 23920
_reflns_number_total 48833
_reflns_threshold_expression 'I > 2\s(I)'
_cod_data_source_file d2sc00533f2.cif
_cod_data_source_block gj_1prime_sq
_cod_original_cell_volume 19856(3)
_cod_database_code 1566796
_shelx_shelxl_version_number 2018/3
_shelx_space_group_comment
; 
The symmetry employed for this shelxl refinement is uniquely defined 
by the following loop, which should always be used as a source of 
symmetry information in preference to the above space-group names. 
They are only intended as comments. 
;
_shelx_estimated_absorpt_t_min 0.720
_shelx_estimated_absorpt_t_max 0.811
_exptl_absorpt_special_details SADABS-2012/1

loop_
_space_group_symop_operation_xyz
'x, y, z'
'-x, -y, -z'

loop_
_atom_site_label
_atom_site_type_symbol
_atom_site_fract_x
_atom_site_fract_y
_atom_site_fract_z
_atom_site_U_iso_or_equiv
_atom_site_adp_type
_atom_site_occupancy
_atom_site_site_symmetry_order
_atom_site_calc_flag
_atom_site_refinement_flags_posn
_atom_site_refinement_flags_adp
_atom_site_refinement_flags_occupancy
_atom_site_disorder_assembly
_atom_site_disorder_group
C1 C 0.2445(9) 0.6806(8) 0.0769(7) 0.145(7) Uiso 1 1 d . . . . .
H1A H 0.242436 0.698095 0.049168 0.217 Uiso 1 1 d R U . . .
H1B H 0.206022 0.685506 0.097289 0.217 Uiso 1 1 d R U . . .
H1C H 0.265801 0.644135 0.068610 0.217 Uiso 1 1 d R U . . .
C2 C 0.2962(10) 0.7802(9) 0.0266(8) 0.154(8) Uiso 1 1 d . . . . .
H2A H 0.272450 0.800354 0.055679 0.231 Uiso 1 1 d R U . . .
H2B H 0.276259 0.760420 0.018264 0.231 Uiso 1 1 d R U . . .
H2C H 0.304197 0.802998 0.002711 0.231 Uiso 1 1 d R U . . .
C3 C 0.1605(9) 0.8145(8) 0.1262(7) 0.147(8) Uiso 1 1 d . . . . .
H3A H 0.128759 0.804844 0.145261 0.221 Uiso 1 1 d R U . . .
H3B H 0.173762 0.798346 0.095136 0.221 Uiso 1 1 d R U . . .
H3C H 0.147751 0.851523 0.125187 0.221 Uiso 1 1 d R U . . .
C4 C 0.1332(10) 0.9479(9) 0.1697(8) 0.161(8) Uiso 1 1 d . . . . .
H4A H 0.104087 0.944283 0.197219 0.242 Uiso 1 1 d R U . . .
H4B H 0.123187 0.943507 0.142668 0.242 Uiso 1 1 d R U . . .
H4C H 0.135309 0.981851 0.171490 0.242 Uiso 1 1 d R U . . .
C5 C 0.2366(10) 0.9139(9) 0.0556(8) 0.158(8) Uiso 1 1 d . . . . .
H5A H 0.226524 0.950122 0.050409 0.237 Uiso 1 1 d R U . . .
H5B H 0.202533 0.907387 0.074317 0.237 Uiso 1 1 d R U . . .
H5C H 0.252407 0.893700 0.026143 0.237 Uiso 1 1 d R U . . .
C6 C 0.3877(9) 0.8518(8) -0.0419(7) 0.133(7) Uiso 1 1 d . . . . .
H6A H 0.348616 0.868371 -0.042182 0.199 Uiso 1 1 d R U . . .
H6B H 0.406728 0.821429 -0.063403 0.199 Uiso 1 1 d R U . . .
H6C H 0.408232 0.875508 -0.050938 0.199 Uiso 1 1 d R U . . .
C7 C 0.2677(11) 0.7623(10) 0.2476(9) 0.177(10) Uiso 1 1 d . . . . .
H7A H 0.264456 0.730262 0.259413 0.266 Uiso 1 1 d R U . . .
H7B H 0.249109 0.789258 0.272539 0.266 Uiso 1 1 d R U . . .
H7C H 0.307874 0.758157 0.234234 0.266 Uiso 1 1 d R U . . .
C8 C 0.4875(7) 0.6651(6) 0.0482(6) 0.099(5) Uiso 1 1 d . . . . .
H8A H 0.484982 0.641662 0.072345 0.149 Uiso 1 1 d R U . . .
H8B H 0.513889 0.681807 0.049415 0.149 Uiso 1 1 d R U . . .
H8C H 0.501268 0.646096 0.018329 0.149 Uiso 1 1 d R U . . .
C9 C 0.361(2) 0.945(2) 0.1230(19) 0.41(4) Uiso 1 1 d . . . . .
H9A H 0.352545 0.951885 0.155843 0.615 Uiso 1 1 d DR U . . .
H9B H 0.372479 0.972161 0.106574 0.615 Uiso 1 1 d DR U . . .
H9C H 0.392104 0.912320 0.112330 0.615 Uiso 1 1 d DR U . . .
C10 C 0.4773(9) 1.1137(8) 0.2147(7) 0.136(7) Uiso 1 1 d . . . . .
H10A H 0.508763 1.115155 0.188123 0.205 Uiso 1 1 d R U . . .
H10B H 0.482601 1.122995 0.242679 0.205 Uiso 1 1 d R U . . .
H10C H 0.441346 1.137603 0.212328 0.205 Uiso 1 1 d R U . . .
C11 C 0.6077(9) 1.0467(8) 0.1179(7) 0.133(7) Uiso 1 1 d . . . . .
H11A H 0.625692 1.027827 0.087757 0.199 Uiso 1 1 d R U . . .
H11B H 0.635705 1.056313 0.126312 0.199 Uiso 1 1 d R U . . .
H11C H 0.576169 1.077506 0.116891 0.199 Uiso 1 1 d R U . . .
C12 C 0.6160(9) 1.0411(8) 0.2332(8) 0.150(8) Uiso 1 1 d . . . . .
H12A H 0.585913 1.055759 0.219499 0.224 Uiso 1 1 d R U . . .
H12B H 0.646345 1.054810 0.220061 0.224 Uiso 1 1 d R U . . .
H12C H 0.600245 1.049735 0.266322 0.224 Uiso 1 1 d R U . . .
C13 C 0.6445(10) 1.0006(9) 0.3463(8) 0.158(8) Uiso 1 1 d . . . . .
H13A H 0.620537 1.031096 0.367095 0.237 Uiso 1 1 d R U . . .
H13B H 0.672597 1.008767 0.320884 0.237 Uiso 1 1 d R U . . .
H13C H 0.664060 0.973978 0.362801 0.237 Uiso 1 1 d R U . . .
C14 C 0.4978(10) 1.0856(9) 0.3374(8) 0.164(9) Uiso 1 1 d . . . . .
H14A H 0.461357 1.111871 0.338763 0.246 Uiso 1 1 d R U . . .
H14B H 0.525389 1.082739 0.306931 0.246 Uiso 1 1 d R U . . .
H14C H 0.511748 1.095005 0.360337 0.246 Uiso 1 1 d R U . . .
C15 C 0.3529(10) 1.1330(9) 0.3272(8) 0.157(8) Uiso 1 1 d . . . . .
H15A H 0.344613 1.153482 0.302250 0.235 Uiso 1 1 d R U . . .
H15B H 0.369884 1.148868 0.343423 0.235 Uiso 1 1 d R U . . .
H15C H 0.317522 1.130812 0.348414 0.235 Uiso 1 1 d R U . . .
C16 C 0.4420(9) 0.9368(8) 0.4052(7) 0.132(7) Uiso 1 1 d . . . . .
H16A H 0.470718 0.903228 0.404244 0.199 Uiso 1 1 d R U . . .
H16B H 0.409698 0.932826 0.398994 0.199 Uiso 1 1 d R U . . .
H16C H 0.429102 0.954518 0.435556 0.199 Uiso 1 1 d R U . . .
C17 C 0.7009(7) 0.8482(6) 0.1933(5) 0.095(5) Uiso 1 1 d . . . . .
H17A H 0.690058 0.833459 0.171053 0.142 Uiso 1 1 d R U . . .
H17B H 0.702441 0.826385 0.218679 0.142 Uiso 1 1 d R U . . .
H17C H 0.738241 0.850881 0.178521 0.142 Uiso 1 1 d R U . . .
C18 C 0.4298(10) 0.9533(9) 0.1946(8) 0.168(9) Uiso 1 1 d . . . . .
H18A H 0.465339 0.925324 0.192270 0.253 Uiso 1 1 d R U . . .
H18B H 0.418528 0.950463 0.167817 0.253 Uiso 1 1 d R U . . .
H18C H 0.399941 0.951580 0.222372 0.253 Uiso 1 1 d R U . . .
C19 C -0.2324(11) 0.5872(10) 0.9098(9) 0.193(11) Uiso 1 1 d . . . . .
H19A H -0.226023 0.551146 0.904193 0.289 Uiso 1 1 d R U . . .
H19B H -0.272236 0.607557 0.914011 0.289 Uiso 1 1 d R U . . .
H19C H -0.223615 0.591868 0.937464 0.289 Uiso 1 1 d R U . . .
C20 C -0.2493(13) 0.6718(11) 0.7985(10) 0.208(12) Uiso 1 1 d . . . . .
H20A H -0.219988 0.641674 0.779532 0.312 Uiso 1 1 d R U . . .
H20B H -0.267420 0.695552 0.779201 0.312 Uiso 1 1 d R U . . .
H20C H -0.277999 0.661653 0.821543 0.312 Uiso 1 1 d R U . . .
C21 C -0.1802(12) 0.5400(10) 0.7744(9) 0.190(11) Uiso 1 1 d . . . . .
H21A H -0.171289 0.526934 0.742933 0.285 Uiso 1 1 d R U . . .
H21B H -0.210957 0.573215 0.780842 0.285 Uiso 1 1 d R U . . .
H21C H -0.192280 0.516172 0.795582 0.285 Uiso 1 1 d R U . . .
C22 C -0.0878(10) 0.5069(9) 0.6514(8) 0.153(8) Uiso 1 1 d . . . . .
H22A H -0.054657 0.476998 0.635892 0.230 Uiso 1 1 d R U . . .
H22B H -0.101255 0.528106 0.628629 0.230 Uiso 1 1 d R U . . .
H22C H -0.118151 0.495809 0.670966 0.230 Uiso 1 1 d R U . . .
C23 C -0.1866(8) 0.6505(7) 0.6738(6) 0.123(6) Uiso 1 1 d . . . . .
H23A H -0.186465 0.667510 0.645538 0.185 Uiso 1 1 d R U . . .
H23B H -0.221971 0.668605 0.698275 0.185 Uiso 1 1 d R U . . .
H23C H -0.184022 0.615332 0.668896 0.185 Uiso 1 1 d R U . . .
C24 C -0.2474(7) 0.7839(6) 0.7266(6) 0.105(5) Uiso 1 1 d . . . . .
H24A H -0.282578 0.783847 0.749732 0.158 Uiso 1 1 d R U . . .
H24B H -0.245561 0.771661 0.696729 0.158 Uiso 1 1 d R U . . .
H24C H -0.246773 0.818558 0.725213 0.158 Uiso 1 1 d R U . . .
C25 C 0.0078(8) 0.6704(7) 0.6584(7) 0.123(6) Uiso 1 1 d . . . . .
H25A H 0.006660 0.676559 0.689655 0.184 Uiso 1 1 d R U . . .
H25B H 0.011249 0.699699 0.641097 0.184 Uiso 1 1 d R U . . .
H25C H 0.040572 0.639860 0.643609 0.184 Uiso 1 1 d R U . . .
C26 C 0.0046(8) 0.4873(7) 0.8055(6) 0.113(6) Uiso 1 1 d . . . . .
H26A H -0.008113 0.468973 0.831899 0.169 Uiso 1 1 d R U . . .
H26B H 0.022735 0.509071 0.813564 0.169 Uiso 1 1 d R U . . .
H26C H 0.032001 0.462803 0.779884 0.169 Uiso 1 1 d R U . . .
C27 C -0.1667(9) 0.7633(8) 0.8826(7) 0.135(7) Uiso 1 1 d . . . . .
H27A H -0.206375 0.784964 0.897474 0.203 Uiso 1 1 d R U . . .
H27B H -0.145307 0.784103 0.865554 0.203 Uiso 1 1 d R U . . .
H27C H -0.150063 0.746929 0.905928 0.203 Uiso 1 1 d R U . . .
C28 C -0.0194(9) 0.7952(8) 1.0703(7) 0.133(7) Uiso 1 1 d . . . . .
H28A H -0.022114 0.761346 1.073798 0.199 Uiso 1 1 d R U . . .
H28B H -0.057552 0.821178 1.081006 0.199 Uiso 1 1 d R U . . .
H28C H 0.003210 0.799822 1.088340 0.199 Uiso 1 1 d R U . . .
C29 C -0.0440(10) 0.9244(8) 1.0090(8) 0.154(8) Uiso 1 1 d . . . . .
H29A H -0.052020 0.958374 0.997686 0.231 Uiso 1 1 d R U . . .
H29B H -0.008102 0.914120 1.015563 0.231 Uiso 1 1 d R U . . .
H29C H -0.074830 0.925104 1.037012 0.231 Uiso 1 1 d R U . . .
C30 C -0.0482(7) 1.0144(6) 0.9150(6) 0.105(5) Uiso 1 1 d . . . . .
H30A H -0.088802 1.023737 0.919595 0.157 Uiso 1 1 d R U . . .
H30B H -0.032130 1.034007 0.891185 0.157 Uiso 1 1 d R U . . .
H30C H -0.043037 1.021988 0.943634 0.157 Uiso 1 1 d R U . . .
C31 C 0.0872(8) 0.9335(7) 0.9346(6) 0.114(6) Uiso 1 1 d . . . . .
H31A H 0.059166 0.968135 0.941427 0.172 Uiso 1 1 d R U . . .
H31B H 0.120637 0.932363 0.942373 0.172 Uiso 1 1 d R U . . .
H31C H 0.070539 0.910017 0.952593 0.172 Uiso 1 1 d R U . . .
C32 C 0.2381(9) 0.8583(8) 0.9226(7) 0.145(7) Uiso 1 1 d . . . . .
H32A H 0.214949 0.889558 0.942640 0.217 Uiso 1 1 d R U . . .
H32B H 0.265966 0.865419 0.896206 0.217 Uiso 1 1 d R U . . .
H32C H 0.257978 0.832418 0.939487 0.217 Uiso 1 1 d R U . . .
C33 C 0.1143(8) 0.8341(7) 1.0190(6) 0.122(6) Uiso 1 1 d . . . . .
H33A H 0.081842 0.865959 1.023948 0.184 Uiso 1 1 d R U . . .
H33B H 0.149488 0.841554 1.010868 0.184 Uiso 1 1 d R U . . .
H33C H 0.110145 0.816293 1.047060 0.184 Uiso 1 1 d R U . . .
C34 C 0.1479(8) 0.8627(7) 0.7677(6) 0.117(6) Uiso 1 1 d . . . . .
H34A H 0.115367 0.863551 0.758718 0.176 Uiso 1 1 d R U . . .
H34B H 0.175098 0.827728 0.763084 0.176 Uiso 1 1 d R U . . .
H34C H 0.166340 0.884693 0.749020 0.176 Uiso 1 1 d R U . . .
C35 C 0.1824(10) 0.6698(9) 0.9231(8) 0.166(9) Uiso 1 1 d . . . . .
H35A H 0.222253 0.667121 0.911049 0.248 Uiso 1 1 d R U . . .
H35B H 0.171506 0.658829 0.898812 0.248 Uiso 1 1 d R U . . .
H35C H 0.177513 0.647975 0.948407 0.248 Uiso 1 1 d R U . . .
C36 C -0.0952(9) 0.8187(8) 0.9081(7) 0.144(7) Uiso 1 1 d . . . . .
H36A H -0.130261 0.844410 0.905963 0.217 Uiso 1 1 d R U . . .
H36B H -0.104698 0.793813 0.929194 0.217 Uiso 1 1 d R U . . .
H36C H -0.071528 0.801354 0.877854 0.217 Uiso 1 1 d R U . . .
C37 C 0.2431(7) 0.9087(6) 0.2487(5) 0.081(4) Uiso 1 1 d . . . . .
C38 C 0.2553(6) 0.9215(5) 0.2887(5) 0.075(4) Uiso 1 1 d . . . . .
C39 C 0.2894(6) 0.9477(5) 0.2867(5) 0.075(4) Uiso 1 1 d . . . . .
H39 H 0.306291 0.957785 0.257702 0.090 Uiso 1 1 calc R U . . .
C40 C 0.3018(6) 0.9611(6) 0.3230(5) 0.084(4) Uiso 1 1 d . . . . .
C41 C 0.2761(6) 0.9462(5) 0.3674(5) 0.081(4) Uiso 1 1 d . . . . .
H41 H 0.282973 0.954804 0.393822 0.097 Uiso 1 1 calc R U . . .
C42 C 0.2404(7) 0.9185(6) 0.3698(5) 0.088(4) Uiso 1 1 d . . . . .
C43 C 0.2285(6) 0.9051(5) 0.3322(5) 0.080(4) Uiso 1 1 d . . . . .
H43 H 0.204260 0.886309 0.334905 0.096 Uiso 1 1 calc R U . . .
C44 C 0.3402(7) 0.9899(6) 0.3183(6) 0.089(4) Uiso 1 1 d . . . . .
C45 C 0.2084(6) 0.9036(5) 0.4180(4) 0.096(5) Uiso 1 1 d G . . . .
C46 C 0.2275(6) 0.9047(7) 0.4552(6) 0.268(17) Uiso 1 1 d G . . . .
H46 H 0.261519 0.911292 0.450787 0.321 Uiso 1 1 calc R U . . .
C47 C 0.1965(8) 0.8961(7) 0.4988(5) 0.275(17) Uiso 1 1 d G . . . .
H47 H 0.209435 0.896816 0.523983 0.330 Uiso 1 1 calc R U . . .
C48 C 0.1462(7) 0.8864(6) 0.5053(4) 0.111(5) Uiso 1 1 d G . . . .
C49 C 0.1271(6) 0.8853(7) 0.4681(6) 0.254(15) Uiso 1 1 d G . . . .
H49 H 0.093076 0.878735 0.472452 0.305 Uiso 1 1 calc R U . . .
C50 C 0.1581(7) 0.8939(7) 0.4244(5) 0.273(17) Uiso 1 1 d G . . . .
H50 H 0.145159 0.893211 0.399256 0.328 Uiso 1 1 calc R U . . .
C51 C 0.1085(6) 0.8788(5) 0.5530(4) 0.100(5) Uiso 1 1 d G . . . .
C52 C 0.1211(5) 0.8892(6) 0.5916(5) 0.182(10) Uiso 1 1 d G . . . .
H52 H 0.152063 0.900247 0.588010 0.218 Uiso 1 1 calc R U . . .
C53 C 0.0880(6) 0.8831(5) 0.6354(4) 0.169(9) Uiso 1 1 d G . . . .
H53 H 0.096531 0.890102 0.661496 0.202 Uiso 1 1 calc R U . . .
C54 C 0.0422(5) 0.8667(5) 0.6407(4) 0.086(4) Uiso 1 1 d G . . . .
C55 C 0.0295(6) 0.8564(6) 0.6021(5) 0.241(14) Uiso 1 1 d G . . . .
H55 H -0.001419 0.845349 0.605685 0.290 Uiso 1 1 calc R U . . .
C56 C 0.0627(7) 0.8625(6) 0.5583(4) 0.233(14) Uiso 1 1 d G . . . .
H56 H 0.054112 0.855493 0.532199 0.279 Uiso 1 1 calc R U . . .
C57 C 0.0043(6) 0.8608(5) 0.6885(5) 0.076(4) Uiso 1 1 d . . . . .
C58 C 0.0039(6) 0.8855(5) 0.7276(5) 0.081(4) Uiso 1 1 d . . . . .
H58 H 0.026633 0.905818 0.724662 0.098 Uiso 1 1 calc R U . . .
C59 C -0.0309(6) 0.8795(5) 0.7709(5) 0.073(4) Uiso 1 1 d . . . . .
C60 C -0.0662(5) 0.8531(5) 0.7758(4) 0.065(3) Uiso 1 1 d . . . . .
H60 H -0.091848 0.852528 0.805173 0.078 Uiso 1 1 calc R U . . .
C61 C -0.0653(6) 0.8261(5) 0.7370(5) 0.072(4) Uiso 1 1 d . . . . .
C62 C -0.0308(6) 0.8313(5) 0.6940(5) 0.077(4) Uiso 1 1 d . . . . .
H62 H -0.030843 0.814853 0.667838 0.093 Uiso 1 1 calc R U . . .
C63 C -0.0245(7) 0.9011(6) 0.8131(6) 0.083(4) Uiso 1 1 d . . . . .
C64 C -0.1002(6) 0.7921(5) 0.7402(5) 0.068(4) Uiso 1 1 d . . . . .
C65 C 0.6138(7) 0.8644(6) 0.3371(6) 0.078(4) Uiso 1 1 d . . . . .
C66 C 0.6161(5) 0.8102(5) 0.3455(4) 0.066(3) Uiso 1 1 d . . . . .
C67 C 0.6522(6) 0.7703(5) 0.3130(5) 0.072(4) Uiso 1 1 d . . . . .
H67 H 0.678775 0.776107 0.286449 0.087 Uiso 1 1 calc R U . . .
C68 C 0.6499(6) 0.7213(5) 0.3191(5) 0.075(4) Uiso 1 1 d . . . . .
C69 C 0.6117(6) 0.7138(6) 0.3604(5) 0.081(4) Uiso 1 1 d . . . . .
H69 H 0.610436 0.680616 0.365175 0.097 Uiso 1 1 calc R U . . .
C70 C 0.5765(6) 0.7524(5) 0.3938(5) 0.075(4) Uiso 1 1 d . . . . .
C71 C 0.5778(6) 0.8028(5) 0.3860(5) 0.077(4) Uiso 1 1 d . . . . .
H71 H 0.553121 0.830515 0.407893 0.092 Uiso 1 1 calc R U . . .
C72 C 0.6872(7) 0.6782(6) 0.2831(6) 0.088(4) Uiso 1 1 d . . . . .
C73 C 0.5390(6) 0.7434(6) 0.4379(5) 0.083(4) Uiso 1 1 d . . . . .
C74 C 0.5014(8) 0.7183(7) 0.4410(7) 0.113(6) Uiso 1 1 d . . . . .
H74 H 0.500045 0.705315 0.413715 0.135 Uiso 1 1 calc R U . . .
C75 C 0.4654(8) 0.7113(7) 0.4829(6) 0.117(6) Uiso 1 1 d . . . . .
H75 H 0.439453 0.694741 0.483850 0.140 Uiso 1 1 calc R U . . .
C76 C 0.4680(7) 0.7288(6) 0.5229(6) 0.100(5) Uiso 1 1 d . . . . .
C77 C 0.5038(8) 0.7551(7) 0.5215(7) 0.119(6) Uiso 1 1 d . . . . .
H77 H 0.505222 0.767619 0.549042 0.143 Uiso 1 1 calc R U . . .
C78 C 0.5390(9) 0.7633(8) 0.4780(7) 0.130(7) Uiso 1 1 d . . . . .
H78 H 0.562446 0.782578 0.476733 0.156 Uiso 1 1 calc R U . . .
C79 C 0.4301(7) 0.7199(6) 0.5702(5) 0.091(4) Uiso 1 1 d . . . . .
C80 C 0.4113(7) 0.6777(7) 0.5747(6) 0.104(5) Uiso 1 1 d . . . . .
H80 H 0.418479 0.656182 0.548863 0.125 Uiso 1 1 calc R U . . .
C81 C 0.3819(7) 0.6693(6) 0.6187(5) 0.095(5) Uiso 1 1 d . . . . .
H81 H 0.369381 0.641103 0.622212 0.114 Uiso 1 1 calc R U . . .
C82 C 0.3696(6) 0.6998(6) 0.6581(5) 0.082(4) Uiso 1 1 d . . . . .
C83 C 0.3828(8) 0.7432(7) 0.6507(7) 0.119(6) Uiso 1 1 d . . . . .
H83 H 0.369874 0.767542 0.675858 0.143 Uiso 1 1 calc R U . . .
C84 C 0.4149(8) 0.7534(8) 0.6071(7) 0.122(6) Uiso 1 1 d . . . . .
H84 H 0.425517 0.782624 0.603754 0.146 Uiso 1 1 calc R U . . .
C85 C 0.3423(6) 0.6877(5) 0.7046(5) 0.078(4) Uiso 1 1 d . . . . .
C86 C 0.3529(6) 0.6359(5) 0.7145(5) 0.079(4) Uiso 1 1 d . . . . .
H86 H 0.375837 0.609523 0.690820 0.094 Uiso 1 1 calc R U . . .
C87 C 0.3297(6) 0.6236(5) 0.7589(5) 0.080(4) Uiso 1 1 d . . . . .
C88 C 0.3000(5) 0.6613(5) 0.7940(5) 0.068(3) Uiso 1 1 d . . . . .
H88 H 0.287725 0.652194 0.824438 0.082 Uiso 1 1 calc R U . . .
C89 C 0.2872(6) 0.7137(5) 0.7856(5) 0.074(4) Uiso 1 1 d . . . . .
C90 C 0.3089(6) 0.7258(6) 0.7403(5) 0.079(4) Uiso 1 1 d . . . . .
H90 H 0.300609 0.760467 0.733897 0.095 Uiso 1 1 calc R U . . .
C91 C 0.2522(6) 0.7535(6) 0.8240(5) 0.069(4) Uiso 1 1 d . . . . .
C92 C 0.3421(6) 0.5684(5) 0.7692(5) 0.071(4) Uiso 1 1 d . . . . .
C93 C 0.5449(7) 0.5417(6) 0.1820(6) 0.093(5) Uiso 1 1 d . . . . .
C94 C 0.4494(6) 0.5920(5) 0.1730(5) 0.079(4) Uiso 1 1 d . . . . .
H94 H 0.467898 0.593444 0.141463 0.095 Uiso 1 1 calc R U . . .
C95 C 0.3909(6) 0.6158(5) 0.1906(5) 0.076(4) Uiso 1 1 d . . . . .
C96 C 0.3623(6) 0.6111(5) 0.2379(5) 0.079(4) Uiso 1 1 d . . . . .
H96 H 0.322154 0.626660 0.250317 0.095 Uiso 1 1 calc R U . . .
C97 C 0.3946(6) 0.5827(5) 0.2664(4) 0.071(4) Uiso 1 1 d . . . . .
C98 C 0.4529(6) 0.5620(5) 0.2469(5) 0.078(4) Uiso 1 1 d . . . . .
H98 H 0.474291 0.544290 0.265776 0.093 Uiso 1 1 calc R U . . .
C99 C 0.4832(6) 0.5654(5) 0.2005(4) 0.069(4) Uiso 1 1 d . . . . .
C100 C 0.3557(7) 0.6469(6) 0.1628(5) 0.080(4) Uiso 1 1 d . . . . .
C101 C 0.3646(5) 0.5747(5) 0.3141(3) 0.081(4) Uiso 1 1 d G . . . .
C102 C 0.3125(6) 0.6109(4) 0.3402(5) 0.187(10) Uiso 1 1 d G . . . .
H102 H 0.295225 0.640727 0.327118 0.224 Uiso 1 1 calc R U . . .
C103 C 0.2859(5) 0.6028(5) 0.3854(5) 0.210(12) Uiso 1 1 d G . . . .
H103 H 0.250704 0.627256 0.403032 0.252 Uiso 1 1 calc R U . . .
C104 C 0.3115(6) 0.5587(6) 0.4047(3) 0.088(4) Uiso 1 1 d G . . . .
C105 C 0.3636(6) 0.5225(5) 0.3787(5) 0.202(11) Uiso 1 1 d G . . . .
H105 H 0.380831 0.492648 0.391745 0.243 Uiso 1 1 calc R U . . .
C106 C 0.3901(5) 0.5306(5) 0.3334(4) 0.186(10) Uiso 1 1 d G . . . .
H106 H 0.425354 0.506118 0.315831 0.223 Uiso 1 1 calc R U . . .
C107 C 0.2819(7) 0.5459(6) 0.4529(5) 0.091(4) Uiso 1 1 d . . . . .
C108 C 0.2240(9) 0.5705(8) 0.4752(7) 0.137(7) Uiso 1 1 d . . . . .
H108 H 0.201388 0.594335 0.460121 0.164 Uiso 1 1 calc R U . . .
C109 C 0.1985(9) 0.5599(8) 0.5211(7) 0.133(7) Uiso 1 1 d . . . . .
H109 H 0.158898 0.576921 0.535642 0.160 Uiso 1 1 calc R U . . .
C110 C 0.2293(6) 0.5256(5) 0.5449(5) 0.074(4) Uiso 1 1 d . . . . .
C111 C 0.2847(8) 0.5087(7) 0.5239(7) 0.121(6) Uiso 1 1 d . . . . .
H111 H 0.307823 0.487877 0.540301 0.145 Uiso 1 1 calc R U . . .
C112 C 0.3136(8) 0.5190(7) 0.4783(6) 0.116(6) Uiso 1 1 d . . . . .
H112 H 0.353877 0.506997 0.466519 0.139 Uiso 1 1 calc R U . . .
C113 C 0.2019(6) 0.5133(5) 0.5911(5) 0.078(4) Uiso 1 1 d . . . . .
C114 C 0.1442(6) 0.5223(5) 0.6072(5) 0.072(4) Uiso 1 1 d . . . . .
H114 H 0.122380 0.536360 0.587663 0.086 Uiso 1 1 calc R U . . .
C115 C 0.1163(6) 0.5115(5) 0.6514(4) 0.068(3) Uiso 1 1 d . . . . .
C116 C 0.1472(5) 0.4904(5) 0.6807(5) 0.069(4) Uiso 1 1 d . . . . .
H116 H 0.129080 0.481527 0.709944 0.083 Uiso 1 1 calc R U . . .
C117 C 0.2051(6) 0.4824(5) 0.6664(5) 0.072(4) Uiso 1 1 d . . . . .
C118 C 0.2327(6) 0.4940(5) 0.6215(4) 0.069(4) Uiso 1 1 d . . . . .
H118 H 0.272119 0.488622 0.612163 0.083 Uiso 1 1 calc R U . . .
C119 C 0.0522(6) 0.5241(6) 0.6668(6) 0.081(4) Uiso 1 1 d . . . . .
C120 C 0.2407(6) 0.4620(5) 0.6977(5) 0.067(3) Uiso 1 1 d . . . . .
C121 C 0.5812(7) 0.9034(6) 0.1194(5) 0.077(4) Uiso 1 1 d . . . . .
C122 C 0.5364(6) 0.8586(5) 0.0829(4) 0.074(4) Uiso 1 1 d . . . . .
H122 H 0.505061 0.889470 0.086951 0.089 Uiso 1 1 calc R U . . .
C123 C 0.5817(6) 0.8580(5) 0.0977(5) 0.075(4) Uiso 1 1 d . . . . .
C124 C 0.6278(6) 0.8101(5) 0.0916(5) 0.078(4) Uiso 1 1 d . . . . .
H124 H 0.658946 0.808245 0.101292 0.093 Uiso 1 1 calc R U . . .
C125 C 0.6278(6) 0.7674(5) 0.0724(5) 0.074(4) Uiso 1 1 d . . . . .
C126 C 0.5804(6) 0.7694(5) 0.0583(4) 0.072(4) Uiso 1 1 d . . . . .
H126 H 0.579024 0.739650 0.045928 0.086 Uiso 1 1 calc R U . . .
C127 C 0.5362(5) 0.8167(5) 0.0634(4) 0.063(3) Uiso 1 1 d . . . . .
C128 C 0.4844(7) 0.8212(7) 0.0504(5) 0.080(4) Uiso 1 1 d . . . . .
C129 C 0.6754(5) 0.7179(5) 0.0680(4) 0.063(3) Uiso 1 1 d . . . . .
C130 C 0.7183(7) 0.6991(6) 0.0283(6) 0.099(5) Uiso 1 1 d . . . . .
H130 H 0.716812 0.716021 0.001350 0.119 Uiso 1 1 calc R U . . .
C131 C 0.7655(7) 0.6545(6) 0.0261(6) 0.097(5) Uiso 1 1 d . . . . .
H131 H 0.795855 0.643809 -0.001921 0.116 Uiso 1 1 calc R U . . .
C132 C 0.7692(5) 0.6258(5) 0.0633(4) 0.059(3) Uiso 1 1 d . . . . .
C133 C 0.7233(8) 0.6454(7) 0.1039(6) 0.114(6) Uiso 1 1 d . . . . .
H133 H 0.723062 0.627359 0.130514 0.137 Uiso 1 1 calc R U . . .
C134 C 0.6774(7) 0.6913(6) 0.1061(6) 0.096(5) Uiso 1 1 d . . . . .
H134 H 0.647607 0.703843 0.134303 0.115 Uiso 1 1 calc R U . . .
C135 C 0.8193(6) 0.5769(5) 0.0619(5) 0.077(4) Uiso 1 1 d . . . . .
C136 C 0.8764(6) 0.5745(6) 0.0412(5) 0.087(4) Uiso 1 1 d . . . . .
H136 H 0.884257 0.602778 0.026877 0.105 Uiso 1 1 calc R U . . .
C137 C 0.9204(6) 0.5301(5) 0.0424(5) 0.082(4) Uiso 1 1 d . . . . .
H137 H 0.958498 0.528685 0.029428 0.099 Uiso 1 1 calc R U . . .
C138 C 0.9101(6) 0.4879(5) 0.0621(5) 0.078(4) Uiso 1 1 d . . . . .
C139 C 0.8543(7) 0.4913(6) 0.0827(5) 0.092(5) Uiso 1 1 d . . . . .
H139 H 0.846507 0.463634 0.098249 0.111 Uiso 1 1 calc R U . . .
C140 C 0.8098(7) 0.5345(6) 0.0809(5) 0.093(5) Uiso 1 1 d . . . . .
H140 H 0.771952 0.534911 0.093080 0.111 Uiso 1 1 calc R U . . .
C141 C 0.9589(6) 0.4376(5) 0.0621(4) 0.068(3) Uiso 1 1 d . . . . .
C142 C 0.9572(6) 0.3927(5) 0.0489(5) 0.079(4) Uiso 1 1 d . . . . .
H142 H 0.925850 0.392992 0.040276 0.095 Uiso 1 1 calc R U . . .
C143 C 1.0020(6) 0.3446(5) 0.0476(5) 0.075(4) Uiso 1 1 d . . . . .
C144 C 1.0455(6) 0.3480(6) 0.0610(5) 0.081(4) Uiso 1 1 d . . . . .
H144 H 1.076053 0.317371 0.060117 0.097 Uiso 1 1 calc R U . . .
C145 C 1.0476(6) 0.3922(5) 0.0754(5) 0.072(4) Uiso 1 1 d . . . . .
C146 C 1.0028(6) 0.4380(6) 0.0756(5) 0.079(4) Uiso 1 1 d . . . . .
H146 H 1.003431 0.469388 0.085207 0.095 Uiso 1 1 calc R U . . .
C147 C 0.9934(7) 0.2979(6) 0.0362(5) 0.080(4) Uiso 1 1 d . . . . .
C148 C 1.0920(7) 0.3929(7) 0.0955(5) 0.087(4) Uiso 1 1 d . . . . .
C149 C 0.5938(6) 0.6315(5) 0.2357(5) 0.073(4) Uiso 1 1 d . . . . .
H14D H 0.611245 0.648664 0.210322 0.110 Uiso 1 1 d R U . . .
H14E H 0.581023 0.652340 0.264413 0.110 Uiso 1 1 d R U . . .
H14F H 0.561168 0.626585 0.230755 0.110 Uiso 1 1 d R U . . .
C150 C 0.7756(6) 0.4639(5) 0.2067(5) 0.076(4) Uiso 1 1 d . . . . .
H15D H 0.806388 0.475476 0.189086 0.114 Uiso 1 1 d R U . . .
H15E H 0.772804 0.438277 0.187943 0.114 Uiso 1 1 d R U . . .
H15F H 0.783412 0.449043 0.234097 0.114 Uiso 1 1 d R U . . .
C151 C 0.3931(4) 0.7817(4) 0.1606(4) 0.097(5) Uiso 1 1 d G . . . .
C152 C 0.4324(5) 0.7317(4) 0.1537(3) 0.086(4) Uiso 1 1 d G . . . .
H152 H 0.426822 0.705758 0.139106 0.103 Uiso 1 1 calc R U . . .
C153 C 0.4800(4) 0.7201(4) 0.1683(4) 0.126(6) Uiso 1 1 d G . . . .
H153 H 0.506549 0.686346 0.163689 0.151 Uiso 1 1 calc R U . . .
C154 C 0.4882(5) 0.7585(6) 0.1899(5) 0.165(9) Uiso 1 1 d G . . . .
H154 H 0.520356 0.750712 0.199822 0.197 Uiso 1 1 calc R U . . .
C155 C 0.4489(6) 0.8085(5) 0.1968(4) 0.165(9) Uiso 1 1 d G . . . .
H155 H 0.454437 0.834490 0.211372 0.198 Uiso 1 1 calc R U . . .
C156 C 0.4013(5) 0.8201(3) 0.1821(4) 0.138(7) Uiso 1 1 d G . . . .
H156 H 0.374710 0.853903 0.186789 0.166 Uiso 1 1 calc DR U . . .
C157 C 0.5172(5) 0.8870(3) 0.2646(4) 0.086(4) Uiso 1 1 d G . . . .
C158 C 0.5618(4) 0.8456(4) 0.2366(3) 0.077(4) Uiso 1 1 d G . . . .
H158 H 0.589752 0.851450 0.211143 0.093 Uiso 1 1 calc R U . . .
C159 C 0.5650(4) 0.7957(3) 0.2464(4) 0.105(5) Uiso 1 1 d G . . . .
H159 H 0.595147 0.767704 0.227473 0.126 Uiso 1 1 calc R U . . .
C160 C 0.5237(5) 0.7871(4) 0.2840(4) 0.124(6) Uiso 1 1 d G . . . .
H160 H 0.525846 0.753310 0.290629 0.148 Uiso 1 1 calc R U . . .
C161 C 0.4791(5) 0.8285(5) 0.3120(4) 0.149(8) Uiso 1 1 d G . . . .
H161 H 0.451150 0.822661 0.337455 0.179 Uiso 1 1 calc R U . . .
C162 C 0.4759(4) 0.8784(4) 0.3022(4) 0.140(7) Uiso 1 1 d G . . . .
H162 H 0.445755 0.906407 0.321125 0.168 Uiso 1 1 calc R U . . .
C163 C -0.0187(4) 0.6369(4) 0.7827(3) 0.073(4) Uiso 1 1 d G . . . .
C164 C 0.0313(5) 0.5939(4) 0.7691(3) 0.109(5) Uiso 1 1 d G . . . .
H164 H 0.034982 0.567747 0.748497 0.130 Uiso 1 1 calc R U . . .
C165 C 0.0760(4) 0.5894(4) 0.7858(4) 0.132(7) Uiso 1 1 d G . . . .
H165 H 0.109841 0.560355 0.776575 0.158 Uiso 1 1 calc R U . . .
C166 C 0.0706(4) 0.6281(5) 0.8162(4) 0.105(5) Uiso 1 1 d G . . . .
H166 H 0.100817 0.625076 0.827552 0.126 Uiso 1 1 calc R U . . .
C167 C 0.0206(5) 0.6711(4) 0.8299(3) 0.114(6) Uiso 1 1 d G . . . .
H167 H 0.016933 0.697189 0.850452 0.136 Uiso 1 1 calc R U . . .
C168 C -0.0241(4) 0.6755(3) 0.8131(4) 0.107(5) Uiso 1 1 d G . . . .
H168 H -0.057926 0.704583 0.822375 0.129 Uiso 1 1 calc R U . . .
C169 C 0.0876(5) 0.7689(4) 0.8396(3) 0.078(4) Uiso 1 1 d G . . . .
C170 C 0.1400(4) 0.7285(4) 0.8242(4) 0.110(5) Uiso 1 1 d G . . . .
H170 H 0.164377 0.719696 0.842224 0.131 Uiso 1 1 calc R U . . .
C171 C 0.1562(4) 0.7011(4) 0.7820(4) 0.119(6) Uiso 1 1 d G . . . .
H171 H 0.191554 0.673789 0.771574 0.143 Uiso 1 1 calc R U . . .
C172 C 0.1201(6) 0.7142(5) 0.7553(3) 0.136(7) Uiso 1 1 d G . . . .
H172 H 0.131029 0.695655 0.726795 0.164 Uiso 1 1 calc R U . . .
C173 C 0.0677(5) 0.7546(5) 0.7707(4) 0.130(7) Uiso 1 1 d G . . . .
H173 H 0.043327 0.763427 0.752665 0.156 Uiso 1 1 calc R U . . .
C174 C 0.0515(4) 0.7820(4) 0.8129(4) 0.129(6) Uiso 1 1 d G . . . .
H174 H 0.016149 0.809333 0.823314 0.155 Uiso 1 1 calc R U . . .
N1S N 0.4528(7) 0.4459(6) 0.6272(5) 0.116(5) Uiso 1 1 d . . . . .
C1S C 0.4076(10) 0.4951(8) 0.6225(8) 0.155(8) Uiso 1 1 d . . . . .
H1S1 H 0.421109 0.523230 0.623507 0.233 Uiso 1 1 d R U . . .
H1S2 H 0.372578 0.500489 0.648177 0.233 Uiso 1 1 d R U . . .
H1S3 H 0.400065 0.493742 0.593687 0.233 Uiso 1 1 d R U . . .
C2S C 0.4278(12) 0.4027(10) 0.6371(9) 0.192(11) Uiso 1 1 d . . . . .
H2S1 H 0.414208 0.396308 0.612674 0.288 Uiso 1 1 d R U . . .
H2S2 H 0.396108 0.412925 0.665851 0.288 Uiso 1 1 d R U . . .
H2S3 H 0.457446 0.371634 0.640408 0.288 Uiso 1 1 d R U . . .
C3S C 0.4767(12) 0.4483(11) 0.6644(10) 0.201(11) Uiso 1 1 d . . . . .
H3S1 H 0.492507 0.475542 0.660730 0.301 Uiso 1 1 d R U . . .
H3S2 H 0.506656 0.415599 0.663758 0.301 Uiso 1 1 d R U . . .
H3S3 H 0.446056 0.454752 0.693759 0.301 Uiso 1 1 d R U . . .
C4S C 0.5031(9) 0.4260(8) 0.5832(7) 0.143(7) Uiso 1 1 d . . . . .
H4S1 H 0.489297 0.419067 0.559130 0.214 Uiso 1 1 d R U . . .
H4S2 H 0.530788 0.394583 0.588336 0.214 Uiso 1 1 d R U . . .
H4S3 H 0.521155 0.451468 0.573751 0.214 Uiso 1 1 d R U . . .
N2S N 0.2264(11) 0.6182(8) 0.6339(8) 0.179(8) Uiso 1 1 d D . . . .
C5S C 0.1658(15) 0.6364(13) 0.6369(11) 0.241(14) Uiso 1 1 d . . . . .
H5S1 H 0.156860 0.607127 0.630201 0.361 Uiso 1 1 d R U . . .
H5S2 H 0.151108 0.664513 0.619278 0.361 Uiso 1 1 d R U . . .
H5S3 H 0.148232 0.647209 0.669601 0.361 Uiso 1 1 d R U . . .
C6S C 0.2448(12) 0.6033(10) 0.6735(9) 0.191(11) Uiso 1 1 d . . . . .
H6S1 H 0.217673 0.588631 0.692832 0.286 Uiso 1 1 d R U . . .
H6S2 H 0.241944 0.633847 0.689657 0.286 Uiso 1 1 d R U . . .
H6S3 H 0.283460 0.578290 0.666366 0.286 Uiso 1 1 d R U . . .
C7S C 0.2725(12) 0.6075(12) 0.5934(11) 0.231(14) Uiso 1 1 d D . . . .
H7S H 0.265544 0.614793 0.565210 0.277 Uiso 1 1 calc R U . . .
O1S O 0.3226(11) 0.5886(9) 0.5936(8) 0.234(9) Uiso 1 1 d D . . . .
O1 O 0.2781(5) 0.7002(5) 0.0987(3) 0.105(3) Uani 1 1 d . . . . .
O2 O 0.2048(4) 0.8021(4) 0.1499(4) 0.097(3) Uani 1 1 d . . . . .
O3 O 0.1872(4) 0.9093(4) 0.1669(3) 0.095(3) Uani 1 1 d . . . . .
O4 O 0.2801(4) 0.9026(4) 0.0803(3) 0.099(3) Uani 1 1 d . . . . .
O5 O 0.3827(4) 0.8372(4) 0.0043(3) 0.091(3) Uani 1 1 d . . . . .
O6 O 0.3504(4) 0.7461(4) 0.0290(3) 0.098(3) Uani 1 1 d . . . . .
O7 O 0.3410(4) 0.9149(4) 0.1206(3) 0.095(3) Uani 1 1 d . . . . .
O8 O 0.2370(4) 0.7752(4) 0.2158(3) 0.084(3) Uani 1 1 d . . . . .
O9 O 0.4335(4) 0.7032(4) 0.0542(3) 0.079(3) Uani 1 1 d . . . . .
O10 O 0.3797(4) 0.6416(4) 0.0350(4) 0.101(3) Uani 1 1 d . . . . .
O11 O 0.4559(4) 0.7414(5) -0.0332(3) 0.110(4) Uani 1 1 d . . . . .
O12 O 0.3653(4) 0.9360(4) 0.0275(4) 0.111(4) Uani 1 1 d . . . . .
O13 O 0.2292(5) 0.9873(4) 0.1431(4) 0.121(4) Uani 1 1 d . . . . .
O14 O 0.1315(4) 0.8586(5) 0.2307(3) 0.112(4) Uani 1 1 d . U . . .
O15 O 0.1934(5) 0.7113(5) 0.1820(4) 0.109(3) Uani 1 1 d . . . . .
O16 O 0.3710(4) 0.8111(4) 0.0849(3) 0.080(3) Uani 1 1 d . . . . .
O17 O 0.3262(4) 0.7499(4) 0.1274(3) 0.075(3) Uani 1 1 d . . . . .
O18 O 0.2861(4) 0.8423(4) 0.1592(3) 0.082(3) Uani 1 1 d . . . . .
O19 O 0.6963(4) 0.9487(4) 0.1337(3) 0.098(3) Uani 1 1 d . . . . .
O20 O 0.7166(4) 0.9284(4) 0.2621(3) 0.096(3) Uani 1 1 d . . . . .
O21 O 0.5339(5) 0.9941(4) 0.4120(3) 0.109(4) Uani 1 1 d . . . . .
O22 O 0.3754(5) 1.0608(4) 0.4006(4) 0.123(4) Uani 1 1 d . U . . .
O23 O 0.3566(5) 1.0968(4) 0.2347(4) 0.118(4) Uani 1 1 d . . . . .
O24 O 0.4903(5) 1.0490(4) 0.1238(3) 0.108(4) Uani 1 1 d . . . . .
O25 O 0.5863(4) 1.0144(4) 0.1498(3) 0.086(3) Uani 1 1 d . . . . .
O26 O 0.6367(4) 0.9890(3) 0.2244(3) 0.087(3) Uani 1 1 d . . . . .
O27 O 0.6129(4) 0.9815(4) 0.3273(3) 0.088(3) Uani 1 1 d . . . . .
O28 O 0.4879(4) 1.0408(3) 0.3457(3) 0.090(3) Uani 1 1 d . . . . .
O29 O 0.3924(4) 1.0811(3) 0.3102(3) 0.092(3) Uani 1 1 d . . . . .
O30 O 0.4736(4) 1.0648(4) 0.2169(3) 0.096(3) Uani 1 1 d . . . . .
O31 O 0.6609(3) 0.8978(3) 0.2103(3) 0.070(2) Uani 1 1 d . . . . .
O32 O 0.4647(4) 0.9656(3) 0.3724(3) 0.086(3) Uani 1 1 d . . . . .
O33 O 0.4365(4) 1.0000(4) 0.1960(3) 0.087(3) Uani 1 1 d . . . . .
O34 O 0.5466(3) 0.9613(3) 0.2105(3) 0.071(2) Uani 1 1 d . . . . .
O35 O 0.5586(4) 0.9503(3) 0.2891(3) 0.072(2) Uani 1 1 d . . . . .
O36 O 0.4601(4) 0.9892(3) 0.2825(3) 0.078(3) Uani 1 1 d . . . . .
O37 O -0.1370(4) 0.7414(4) 0.6451(3) 0.094(3) Uani 1 1 d . . . . .
O38 O -0.1983(4) 0.7511(4) 0.7366(3) 0.084(3) Uani 1 1 d . . . . .
O39 O -0.2472(4) 0.8021(4) 0.8221(3) 0.094(3) Uani 1 1 d . . . . .
O40 O -0.1649(4) 0.7290(3) 0.8525(3) 0.074(2) Uani 1 1 d . . . . .
O41 O -0.2214(4) 0.6971(4) 0.8203(3) 0.095(3) Uani 1 1 d . . . . .
O42 O -0.2479(4) 0.6986(4) 0.9153(3) 0.101(3) Uani 1 1 d . . . . .
O43 O -0.1968(4) 0.6025(4) 0.8715(3) 0.102(3) Uani 1 1 d . . . . .
O44 O -0.1316(5) 0.5005(4) 0.8612(4) 0.115(4) Uani 1 1 d . . . . .
O45 O -0.1331(4) 0.5427(5) 0.7796(4) 0.104(3) Uani 1 1 d . . . . .
O46 O -0.0418(4) 0.5183(4) 0.7947(3) 0.082(3) Uani 1 1 d . . . . .
O47 O -0.0486(5) 0.4554(4) 0.7284(4) 0.112(4) Uani 1 1 d . . . . .
O48 O -0.0787(4) 0.5386(4) 0.6806(3) 0.091(3) Uani 1 1 d . . . . .
O49 O -0.0574(5) 0.5946(4) 0.6053(3) 0.097(3) Uani 1 1 d . . . . .
O50 O -0.0443(3) 0.6646(3) 0.6613(3) 0.069(2) Uani 1 1 d . . . . .
O51 O -0.1365(4) 0.6507(4) 0.6841(3) 0.087(3) Uani 1 1 d . . . . .
O52 O -0.1122(3) 0.6901(3) 0.7568(3) 0.067(2) Uani 1 1 d . . . . .
O53 O -0.1167(3) 0.6240(3) 0.8159(3) 0.068(2) Uani 1 1 d . . . . .
O54 O -0.0602(3) 0.5962(3) 0.7311(3) 0.071(2) Uani 1 1 d . . . . .
O55 O 0.0455(3) 0.7915(3) 0.9328(3) 0.066(2) Uani 1 1 d . . . . .
O56 O 0.0339(3) 0.8641(3) 0.8826(3) 0.068(2) Uani 1 1 d . . . . .
O57 O 0.1333(4) 0.8115(3) 0.8862(3) 0.074(2) Uani 1 1 d . . . . .
O58 O -0.0382(4) 0.8885(3) 0.9732(3) 0.083(3) Uani 1 1 d . . . . .
O59 O -0.1224(4) 0.9475(4) 0.9395(4) 0.099(3) Uani 1 1 d . . . . .
O60 O 0.0051(4) 0.7986(4) 1.0225(3) 0.088(3) Uani 1 1 d . . . . .
O61 O -0.0195(4) 0.9594(3) 0.9013(3) 0.086(3) Uani 1 1 d . . . . .
O62 O 0.0594(4) 0.9839(4) 0.8273(4) 0.102(3) Uani 1 1 d . . . . .
O63 O -0.0660(3) 0.8412(4) 0.9265(3) 0.074(2) Uani 1 1 d . . . . .
O64 O 0.1042(4) 0.9203(3) 0.8893(3) 0.091(3) Uani 1 1 d . . . . .
O65 O -0.1050(4) 0.8333(4) 1.0212(3) 0.106(4) Uani 1 1 d . . . . .
O66 O 0.1181(4) 0.8031(4) 0.9814(3) 0.090(3) Uani 1 1 d . . . . .
O67 O 0.2007(4) 0.8398(4) 0.9091(4) 0.093(3) Uani 1 1 d . . . . .
O68 O 0.2343(4) 0.7518(4) 0.9537(4) 0.109(4) Uani 1 1 d . . . . .
O69 O 0.2177(4) 0.8978(4) 0.8353(4) 0.105(3) Uani 1 1 d . . . . .
O70 O 0.1539(4) 0.7209(3) 0.9345(3) 0.079(3) Uani 1 1 d . . . . .
O71 O 0.1024(4) 0.7227(4) 1.0297(3) 0.102(3) Uani 1 1 d . . . . .
O72 O 0.1293(4) 0.8798(3) 0.8134(3) 0.076(2) Uani 1 1 d . . . . .
O73 O 0.2598(4) 0.9310(4) 0.2115(3) 0.095(3) Uani 1 1 d . . . . .
O74 O 0.2169(4) 0.8775(4) 0.2498(3) 0.088(3) Uani 1 1 d . . . . .
O75 O 0.3479(4) 1.0136(4) 0.2807(3) 0.093(3) Uani 1 1 d . . . . .
O76 O 0.3588(4) 0.9946(4) 0.3514(3) 0.095(3) Uani 1 1 d . . . . .
O77 O -0.0917(4) 0.7693(4) 0.7038(3) 0.080(3) Uani 1 1 d . . . . .
O78 O -0.1365(4) 0.7936(3) 0.7796(3) 0.071(2) Uani 1 1 d . . . . .
O79 O 0.0168(4) 0.9168(4) 0.8056(3) 0.085(3) Uani 1 1 d . . . . .
O80 O -0.0615(4) 0.9011(3) 0.8512(3) 0.076(3) Uani 1 1 d . . . . .
O81 O 0.5731(4) 0.5358(4) 0.2098(3) 0.078(3) Uani 1 1 d . . . . .
O82 O 0.5682(5) 0.5283(6) 0.1394(4) 0.136(4) Uani 1 1 d . U . . .
O83 O 0.3843(4) 0.6447(4) 0.1196(3) 0.085(3) Uani 1 1 d . . . . .
O84 O 0.3041(4) 0.6725(4) 0.1828(3) 0.092(3) Uani 1 1 d . . . . .
O85 O 0.2166(4) 0.4473(3) 0.7363(3) 0.076(2) Uani 1 1 d . . . . .
O86 O 0.2912(4) 0.4607(3) 0.6864(3) 0.074(2) Uani 1 1 d . . . . .
O87 O 0.0260(4) 0.5577(4) 0.6447(3) 0.083(3) Uani 1 1 d . . . . .
O88 O 0.0307(4) 0.5029(4) 0.7001(3) 0.085(3) Uani 1 1 d . . . . .
O89 O 0.5751(4) 0.8992(4) 0.3656(3) 0.087(3) Uani 1 1 d . . . . .
O90 O 0.6508(4) 0.8704(3) 0.3016(3) 0.080(3) Uani 1 1 d . . . . .
O91 O 0.7313(5) 0.6835(4) 0.2554(5) 0.132(4) Uani 1 1 d . U . . .
O92 O 0.6747(4) 0.6386(4) 0.2852(3) 0.083(3) Uani 1 1 d . . . . .
O93 O 0.3658(4) 0.5340(3) 0.7363(3) 0.085(3) Uani 1 1 d . . . . .
O94 O 0.3259(4) 0.5584(3) 0.8099(3) 0.076(3) Uani 1 1 d . . . . .
O95 O 0.2339(4) 0.7990(3) 0.8140(3) 0.079(3) Uani 1 1 d . . . . .
O96 O 0.2435(4) 0.7387(3) 0.8637(3) 0.082(3) Uani 1 1 d . . . . .
O97 O 0.4463(4) 0.8637(4) 0.0552(3) 0.083(3) Uani 1 1 d . . . . .
O98 O 0.4845(4) 0.7800(4) 0.0335(3) 0.079(3) Uani 1 1 d . . . . .
O99 O 0.5398(4) 0.9451(3) 0.1238(3) 0.075(2) Uani 1 1 d . . . . .
O100 O 0.6238(4) 0.9010(3) 0.1321(3) 0.080(3) Uani 1 1 d . . . . .
O101 O 1.0864(4) 0.4337(4) 0.1151(3) 0.089(3) Uani 1 1 d . . . . .
O102 O 1.1339(4) 0.3510(4) 0.0922(3) 0.083(3) Uani 1 1 d . . . . .
O103 O 0.9501(4) 0.3009(3) 0.0263(3) 0.082(3) Uani 1 1 d . . . . .
O104 O 1.0362(4) 0.2562(4) 0.0321(3) 0.085(3) Uani 1 1 d . . . . .
O105 O 0.6374(4) 0.5818(3) 0.2378(3) 0.076(3) Uani 1 1 d . . . . .
O106 O 0.7243(3) 0.5060(3) 0.2200(3) 0.067(2) Uani 1 1 d . . . . .
O107 O 0.6797(4) 0.5309(4) 0.1475(3) 0.083(3) Uani 1 1 d . . . . .
O108 O 0.7428(4) 0.5971(4) 0.1957(3) 0.084(3) Uani 1 1 d . . . . .
P1 P 0.33959(16) 0.79730(17) 0.13215(12) 0.0758(11) Uani 1 1 d . . . . .
P2 P 0.52081(16) 0.95072(13) 0.26064(13) 0.0711(10) Uani 1 1 d . . . . .
P3 P -0.08051(14) 0.63716(15) 0.77047(12) 0.0682(10) Uani 1 1 d . . . . .
P4 P 0.07340(15) 0.81145(14) 0.88905(11) 0.0657(9) Uani 1 1 d . . . . .
V1 V 0.36074(12) 0.68961(12) 0.06923(8) 0.0868(8) Uani 1 1 d . . . . .
V2 V 0.41907(11) 0.76500(11) 0.01875(8) 0.0874(8) Uani 1 1 d . . . . .
V3 V 0.36341(10) 0.88764(11) 0.05638(9) 0.0909(9) Uani 1 1 d . . . . .
V4 V 0.25857(11) 0.92578(11) 0.14555(9) 0.0918(8) Uani 1 1 d . . . . .
V5 V 0.19733(11) 0.84615(12) 0.20086(9) 0.0911(8) Uani 1 1 d . . . . .
V6 V 0.24620(11) 0.73187(12) 0.16287(9) 0.0901(8) Uani 1 1 d . . . . .
V7 V 0.63686(10) 0.95233(10) 0.17072(9) 0.0810(7) Uani 1 1 d . . . . .
V8 V 0.65187(11) 0.93539(9) 0.26758(9) 0.0809(7) Uani 1 1 d . . . . .
V9 V 0.53709(12) 0.97620(10) 0.36177(9) 0.0867(8) Uani 1 1 d . . . . .
V10 V 0.41603(12) 1.02919(10) 0.35326(9) 0.0910(8) Uani 1 1 d . . . . .
V11 V 0.40264(11) 1.05003(9) 0.25052(9) 0.0878(8) Uani 1 1 d . . . . .
V12 V 0.50859(11) 1.01311(9) 0.16275(9) 0.0823(8) Uani 1 1 d . . . . .
V13 V -0.12283(10) 0.71561(10) 0.68921(8) 0.0786(7) Uani 1 1 d . . . . .
V14 V -0.19137(10) 0.75208(10) 0.79938(8) 0.0788(7) Uani 1 1 d . . . . .
V15 V -0.19163(10) 0.67184(11) 0.87170(8) 0.0841(8) Uani 1 1 d . . . . .
V16 V -0.12075(12) 0.54922(11) 0.83889(9) 0.0931(8) Uani 1 1 d . . . . .
V17 V -0.05546(12) 0.51433(11) 0.73514(9) 0.0897(8) Uani 1 1 d . . . . .
V18 V -0.05899(11) 0.60041(11) 0.65794(8) 0.0818(7) Uani 1 1 d . . . . .
V19 V 0.05555(11) 0.93098(10) 0.84976(9) 0.0833(7) Uani 1 1 d . . . . .
V20 V 0.17668(11) 0.86542(9) 0.85478(9) 0.0814(7) Uani 1 1 d . . . . .
V21 V 0.18871(10) 0.77410(10) 0.92737(9) 0.0851(8) Uani 1 1 d . . . . .
V22 V 0.08316(10) 0.75097(11) 0.98743(8) 0.0850(8) Uani 1 1 d . . . . .
V23 V -0.04421(10) 0.81919(10) 0.98190(8) 0.0805(8) Uani 1 1 d . . . . .
V24 V -0.05789(10) 0.90828(9) 0.91678(8) 0.0781(7) Uani 1 1 d . . . . .
V25 V 0.71276(10) 0.57615(9) 0.24145(7) 0.0717(7) Uani 1 1 d . . . . .
V26 V 0.65673(10) 0.51902(9) 0.19910(7) 0.0717(7) Uani 1 1 d . . . . .

loop_
_atom_site_aniso_label
_atom_site_aniso_U_11
_atom_site_aniso_U_22
_atom_site_aniso_U_33
_atom_site_aniso_U_23
_atom_site_aniso_U_13
_atom_site_aniso_U_12
O1 0.116(8) 0.159(10) 0.080(7) 0.029(7) -0.055(6) -0.078(8)
O2 0.066(6) 0.129(9) 0.106(8) 0.032(6) -0.051(6) -0.027(6)
O3 0.057(6) 0.124(8) 0.092(7) 0.028(6) -0.029(5) -0.014(6)
O4 0.075(6) 0.144(9) 0.090(7) 0.056(6) -0.041(6) -0.044(6)
O5 0.100(7) 0.128(8) 0.061(6) 0.056(6) -0.045(5) -0.050(6)
O6 0.087(7) 0.156(10) 0.074(6) 0.050(6) -0.047(5) -0.054(7)
O7 0.066(6) 0.114(8) 0.093(7) 0.043(6) -0.029(5) -0.019(6)
O8 0.077(6) 0.141(9) 0.052(5) 0.041(5) -0.038(5) -0.047(6)
O9 0.071(6) 0.112(7) 0.063(5) 0.032(5) -0.029(5) -0.040(6)
O10 0.090(7) 0.115(8) 0.093(7) 0.005(6) -0.008(6) -0.048(6)
O11 0.095(8) 0.172(11) 0.064(6) 0.046(7) -0.029(6) -0.050(7)
O12 0.099(8) 0.129(9) 0.109(8) 0.085(7) -0.048(6) -0.042(7)
O13 0.101(8) 0.116(9) 0.123(9) 0.048(7) -0.040(7) -0.013(7)
O14 0.078(7) 0.170(10) 0.087(7) 0.045(7) -0.035(5) -0.039(7)
O15 0.112(8) 0.143(10) 0.092(7) 0.032(7) -0.039(6) -0.065(8)
O16 0.064(6) 0.127(8) 0.056(5) 0.037(5) -0.029(4) -0.036(5)
O17 0.075(6) 0.113(7) 0.046(5) 0.037(5) -0.029(4) -0.041(6)
O18 0.055(5) 0.123(8) 0.066(6) 0.037(5) -0.029(5) -0.026(5)
O19 0.081(7) 0.120(8) 0.087(7) 0.030(6) -0.011(6) -0.044(6)
O20 0.098(8) 0.106(8) 0.095(7) 0.018(6) -0.031(6) -0.052(6)
O21 0.154(10) 0.125(9) 0.066(6) 0.009(6) -0.042(7) -0.066(8)
O22 0.123(8) 0.083(7) 0.105(8) 0.003(6) 0.010(7) -0.008(6)
O23 0.102(8) 0.083(7) 0.131(9) 0.024(7) -0.034(7) 0.007(6)
O24 0.118(8) 0.102(8) 0.089(7) 0.054(6) -0.038(6) -0.021(7)
O25 0.077(6) 0.092(7) 0.087(7) 0.047(5) -0.014(5) -0.043(5)
O26 0.122(8) 0.060(6) 0.101(7) 0.035(5) -0.042(6) -0.057(6)
O27 0.095(7) 0.087(7) 0.098(7) 0.010(5) -0.039(6) -0.044(6)
O28 0.110(8) 0.064(6) 0.100(7) 0.016(5) -0.032(6) -0.036(6)
O29 0.082(7) 0.058(6) 0.107(8) 0.011(5) -0.021(6) 0.002(5)
O30 0.107(8) 0.079(7) 0.097(7) 0.018(6) -0.024(6) -0.036(6)
O31 0.051(5) 0.079(6) 0.081(6) 0.026(5) -0.018(4) -0.027(5)
O32 0.086(7) 0.077(6) 0.077(6) 0.031(5) -0.012(5) -0.025(5)
O33 0.094(7) 0.088(7) 0.080(6) 0.030(5) -0.032(5) -0.032(6)
O34 0.063(5) 0.063(5) 0.083(6) 0.033(5) -0.017(5) -0.026(4)
O35 0.073(6) 0.075(6) 0.077(6) 0.020(5) -0.034(5) -0.030(5)
O36 0.088(7) 0.081(6) 0.071(6) 0.014(5) -0.024(5) -0.038(5)
O37 0.077(6) 0.132(9) 0.076(6) 0.012(6) -0.037(5) -0.030(6)
O38 0.059(5) 0.116(8) 0.091(7) 0.033(6) -0.045(5) -0.033(5)
O39 0.067(6) 0.110(8) 0.075(6) 0.011(6) -0.017(5) -0.003(6)
O40 0.074(6) 0.083(6) 0.048(5) -0.006(4) -0.005(4) -0.021(5)
O41 0.068(6) 0.139(9) 0.071(6) 0.011(6) -0.021(5) -0.030(6)
O42 0.075(7) 0.144(9) 0.064(6) 0.029(6) -0.007(5) -0.032(6)
O43 0.071(6) 0.150(10) 0.078(7) 0.040(6) 0.002(5) -0.058(7)
O44 0.122(9) 0.114(9) 0.112(9) 0.026(7) -0.024(7) -0.060(7)
O45 0.083(7) 0.163(10) 0.093(7) 0.015(7) -0.028(6) -0.075(7)
O46 0.074(6) 0.097(7) 0.063(6) 0.018(5) -0.009(5) -0.031(5)
O47 0.128(9) 0.118(9) 0.100(8) 0.015(7) -0.021(7) -0.070(8)
O48 0.100(7) 0.112(8) 0.074(6) -0.010(6) -0.026(5) -0.053(6)
O49 0.123(8) 0.131(9) 0.055(6) 0.010(5) -0.036(6) -0.059(7)
O50 0.054(5) 0.100(7) 0.059(5) 0.015(5) -0.011(4) -0.041(5)
O51 0.079(6) 0.127(8) 0.074(6) 0.024(6) -0.029(5) -0.057(6)
O52 0.049(5) 0.091(6) 0.061(5) 0.023(5) -0.020(4) -0.026(5)
O53 0.047(5) 0.084(6) 0.057(5) 0.012(4) 0.007(4) -0.025(4)
O54 0.052(5) 0.099(7) 0.062(5) 0.020(5) -0.013(4) -0.035(5)
O55 0.044(5) 0.084(6) 0.046(5) -0.015(4) -0.007(4) 0.002(4)
O56 0.062(5) 0.057(5) 0.064(5) -0.014(4) -0.022(4) 0.007(4)
O57 0.069(6) 0.076(6) 0.058(5) -0.004(4) -0.020(4) -0.002(5)
O58 0.094(7) 0.074(6) 0.068(6) -0.018(5) -0.036(5) -0.001(5)
O59 0.101(8) 0.081(7) 0.112(8) 0.008(6) -0.052(6) -0.014(6)
O60 0.077(6) 0.120(8) 0.031(4) 0.001(5) -0.016(4) 0.006(5)
O61 0.075(6) 0.061(6) 0.113(8) -0.012(5) -0.042(6) 0.000(5)
O62 0.091(7) 0.080(7) 0.139(9) 0.015(6) -0.053(7) -0.022(6)
O63 0.046(5) 0.101(7) 0.064(5) 0.005(5) -0.022(4) -0.009(5)
O64 0.091(7) 0.072(6) 0.095(7) -0.031(5) -0.048(6) 0.010(5)
O65 0.077(7) 0.142(9) 0.063(6) -0.002(6) -0.005(5) -0.009(6)
O66 0.084(7) 0.101(7) 0.075(6) -0.015(5) -0.040(5) -0.005(6)
O67 0.082(7) 0.079(7) 0.134(9) -0.011(6) -0.068(6) -0.014(5)
O68 0.081(7) 0.141(9) 0.110(8) 0.015(7) -0.068(6) -0.011(6)
O69 0.091(7) 0.104(8) 0.131(9) 0.020(7) -0.042(7) -0.042(6)
O70 0.063(6) 0.073(6) 0.069(6) 0.001(5) -0.019(5) 0.013(5)
O71 0.092(7) 0.128(9) 0.070(6) 0.021(6) -0.047(6) -0.002(6)
O72 0.079(6) 0.082(6) 0.067(6) 0.006(5) -0.030(5) -0.024(5)
O73 0.083(7) 0.108(8) 0.086(7) 0.032(6) -0.032(6) -0.024(6)
O74 0.075(6) 0.103(7) 0.077(6) 0.017(5) -0.028(5) -0.017(6)
O75 0.064(6) 0.108(8) 0.087(7) 0.028(6) -0.019(5) -0.013(5)
O76 0.076(7) 0.105(8) 0.079(7) 0.007(6) -0.012(5) -0.013(6)
O77 0.088(7) 0.087(7) 0.062(6) 0.008(5) -0.023(5) -0.028(5)
O78 0.068(6) 0.086(6) 0.061(5) 0.010(5) -0.021(5) -0.029(5)
O79 0.111(8) 0.081(7) 0.076(6) 0.017(5) -0.049(6) -0.033(6)
O80 0.064(6) 0.095(7) 0.073(6) 0.011(5) -0.035(5) -0.018(5)
O81 0.064(6) 0.102(7) 0.055(5) 0.025(5) -0.012(4) -0.024(5)
O82 0.104(8) 0.204(12) 0.083(7) -0.002(8) -0.032(6) -0.033(8)
O83 0.074(6) 0.133(8) 0.059(6) 0.029(5) -0.026(5) -0.050(6)
O84 0.082(7) 0.151(9) 0.066(6) 0.050(6) -0.039(5) -0.060(7)
O85 0.076(6) 0.084(6) 0.061(5) 0.026(5) -0.017(5) -0.028(5)
O86 0.082(6) 0.083(6) 0.060(5) 0.042(5) -0.027(5) -0.034(5)
O87 0.073(6) 0.101(7) 0.060(5) 0.005(5) -0.007(5) -0.027(5)
O88 0.097(7) 0.097(7) 0.059(6) 0.021(5) -0.014(5) -0.044(6)
O89 0.095(7) 0.081(7) 0.089(7) 0.025(6) -0.030(6) -0.036(6)
O90 0.085(6) 0.077(6) 0.084(6) 0.027(5) -0.028(5) -0.037(5)
O91 0.117(8) 0.088(7) 0.155(10) -0.002(7) 0.018(8) -0.050(7)
O92 0.094(7) 0.083(7) 0.066(6) 0.027(5) -0.017(5) -0.033(6)
O93 0.116(8) 0.064(6) 0.061(6) 0.014(5) -0.013(5) -0.028(5)
O94 0.087(6) 0.072(6) 0.053(5) 0.011(4) -0.015(5) -0.017(5)
O95 0.066(6) 0.070(6) 0.087(6) 0.005(5) -0.017(5) -0.016(5)
O96 0.066(6) 0.086(7) 0.074(6) -0.003(5) -0.019(5) -0.007(5)
O97 0.052(5) 0.105(7) 0.092(7) 0.037(6) -0.035(5) -0.020(5)
O98 0.066(6) 0.117(8) 0.052(5) 0.037(5) -0.023(4) -0.029(5)
O99 0.071(6) 0.075(6) 0.077(6) 0.025(5) -0.028(5) -0.021(5)
O100 0.071(6) 0.090(7) 0.074(6) 0.019(5) -0.020(5) -0.028(5)
O101 0.086(7) 0.105(8) 0.076(6) 0.035(6) -0.022(5) -0.041(6)
O102 0.062(6) 0.106(7) 0.066(6) 0.021(5) -0.016(5) -0.017(5)
O103 0.071(6) 0.078(6) 0.066(6) 0.004(5) -0.018(5) 0.006(5)
O104 0.065(6) 0.094(7) 0.069(6) 0.012(5) -0.019(5) 0.001(5)
O105 0.071(6) 0.064(6) 0.077(6) 0.018(5) -0.022(5) -0.007(5)
O106 0.059(5) 0.061(5) 0.062(5) 0.006(4) -0.013(4) -0.006(4)
O107 0.083(6) 0.093(7) 0.054(5) 0.030(5) -0.007(5) -0.022(5)
O108 0.088(7) 0.097(7) 0.061(5) 0.028(5) -0.016(5) -0.033(6)
P1 0.069(2) 0.112(3) 0.059(2) 0.037(2) -0.0364(19) -0.036(2)
P2 0.076(2) 0.059(2) 0.071(2) 0.0225(18) -0.012(2) -0.028(2)
P3 0.054(2) 0.098(3) 0.052(2) 0.010(2) -0.0109(17) -0.031(2)
P4 0.060(2) 0.072(2) 0.049(2) -0.0079(17) -0.0170(17) -0.0043(18)
V1 0.0938(19) 0.130(2) 0.0583(15) 0.0320(15) -0.0377(14) -0.0565(17)
V2 0.0834(17) 0.133(2) 0.0584(15) 0.0425(15) -0.0323(13) -0.0480(16)
V3 0.0673(16) 0.121(2) 0.0852(18) 0.0551(16) -0.0344(14) -0.0299(15)
V4 0.0724(17) 0.115(2) 0.0862(18) 0.0416(16) -0.0378(14) -0.0239(15)
V5 0.0684(16) 0.134(2) 0.0733(16) 0.0378(16) -0.0291(13) -0.0357(16)
V6 0.0789(17) 0.141(2) 0.0702(16) 0.0410(16) -0.0367(14) -0.0549(17)
V7 0.0740(16) 0.0834(17) 0.0819(17) 0.0322(14) -0.0177(13) -0.0330(14)
V8 0.0888(18) 0.0765(17) 0.0861(17) 0.0266(13) -0.0297(14) -0.0407(14)
V9 0.103(2) 0.0755(17) 0.0821(18) 0.0164(13) -0.0310(15) -0.0324(15)
V10 0.0935(19) 0.0832(18) 0.0802(18) 0.0099(14) -0.0188(15) -0.0210(15)
V11 0.0855(18) 0.0688(16) 0.0891(18) 0.0207(13) -0.0210(14) -0.0115(14)
V12 0.0800(17) 0.0719(16) 0.0798(16) 0.0346(13) -0.0186(13) -0.0183(13)
V13 0.0695(15) 0.113(2) 0.0583(14) 0.0198(13) -0.0261(12) -0.0353(14)
V14 0.0608(15) 0.107(2) 0.0619(14) 0.0201(13) -0.0171(12) -0.0262(14)
V15 0.0574(14) 0.118(2) 0.0598(14) 0.0204(14) -0.0032(12) -0.0262(14)
V16 0.0891(19) 0.114(2) 0.0784(17) 0.0300(15) -0.0106(14) -0.0554(17)
V17 0.0909(19) 0.107(2) 0.0763(17) 0.0135(15) -0.0154(14) -0.0526(16)
V18 0.0764(16) 0.113(2) 0.0648(15) 0.0117(14) -0.0249(13) -0.0426(15)
V19 0.0840(17) 0.0742(17) 0.0954(19) 0.0027(14) -0.0452(15) -0.0175(14)
V20 0.0722(16) 0.0732(16) 0.0950(18) -0.0078(14) -0.0361(14) -0.0117(13)
V21 0.0680(16) 0.0972(19) 0.0754(16) -0.0078(14) -0.0346(13) 0.0002(14)
V22 0.0690(16) 0.109(2) 0.0513(14) 0.0004(13) -0.0224(12) 0.0021(14)
V23 0.0645(15) 0.0932(18) 0.0541(14) -0.0043(12) -0.0169(12) 0.0065(13)
V24 0.0677(15) 0.0758(16) 0.0719(15) -0.0064(12) -0.0275(12) 0.0027(13)
V25 0.0750(15) 0.0704(15) 0.0548(13) 0.0250(11) -0.0117(11) -0.0187(12)
V26 0.0679(15) 0.0790(16) 0.0482(13) 0.0192(11) -0.0077(11) -0.0136(12)

loop_
_atom_type_symbol
_atom_type_description
_atom_type_scat_dispersion_real
_atom_type_scat_dispersion_imag
_atom_type_scat_source
C C 0.0033 0.0016 'International Tables Vol C Tables 4.2.6.8 and 6.1.1.4'
H H 0.0000 0.0000 'International Tables Vol C Tables 4.2.6.8 and 6.1.1.4'
N N 0.0061 0.0033 'International Tables Vol C Tables 4.2.6.8 and 6.1.1.4'
O O 0.0106 0.0060 'International Tables Vol C Tables 4.2.6.8 and 6.1.1.4'
P P 0.1023 0.0942 'International Tables Vol C Tables 4.2.6.8 and 6.1.1.4'
V V 0.3005 0.5294 'International Tables Vol C Tables 4.2.6.8 and 6.1.1.4'

loop_
_geom_angle_atom_site_label_1
_geom_angle_atom_site_label_2
_geom_angle_atom_site_label_3
_geom_angle
_geom_angle_site_symmetry_1
_geom_angle_site_symmetry_3
_geom_angle_publ_flag
O1 C1 H1A 108.6 . . ?
O1 C1 H1B 113.0 . . ?
H1A C1 H1B 109.5 . . ?
O1 C1 H1C 106.7 . . ?
H1A C1 H1C 109.5 . . ?
H1B C1 H1C 109.5 . . ?
O6 C2 H2A 111.8 . . ?
O6 C2 H2B 109.3 . . ?
H2A C2 H2B 109.5 . . ?
O6 C2 H2C 107.3 . . ?
H2A C2 H2C 109.5 . . ?
H2B C2 H2C 109.5 . . ?
O2 C3 H3A 108.2 . . ?
O2 C3 H3B 115.4 . . ?
H3A C3 H3B 109.5 . . ?
O2 C3 H3C 104.6 . . ?
H3A C3 H3C 109.5 . . ?
H3B C3 H3C 109.5 . . ?
O3 C4 H4A 108.8 . . ?
O3 C4 H4B 109.5 . . ?
H4A C4 H4B 109.5 . . ?
O3 C4 H4C 110.2 . . ?
H4A C4 H4C 109.5 . . ?
H4B C4 H4C 109.5 . . ?
O4 C5 H5A 105.8 . . ?
O4 C5 H5B 111.0 . . ?
H5A C5 H5B 109.5 . . ?
O4 C5 H5C 111.5 . . ?
H5A C5 H5C 109.5 . . ?
H5B C5 H5C 109.5 . . ?
O5 C6 H6A 105.7 . . ?
O5 C6 H6B 109.7 . . ?
H6A C6 H6B 109.5 . . ?
O5 C6 H6C 112.9 . . ?
H6A C6 H6C 109.5 . . ?
H6B C6 H6C 109.5 . . ?
O8 C7 H7A 106.8 . . ?
O8 C7 H7B 107.7 . . ?
H7A C7 H7B 109.5 . . ?
O8 C7 H7C 113.8 . . ?
H7A C7 H7C 109.5 . . ?
H7B C7 H7C 109.5 . . ?
O9 C8 H8A 110.4 . . ?
O9 C8 H8B 108.4 . . ?
H8A C8 H8B 109.5 . . ?
O9 C8 H8C 109.6 . . ?
H8A C8 H8C 109.5 . . ?
H8B C8 H8C 109.5 . . ?
O7 C9 H9A 104.5 . . ?
O7 C9 H9B 142.5 . . ?
H9A C9 H9B 109.5 . . ?
O7 C9 H9C 72.3 . . ?
H9A C9 H9C 109.5 . . ?
H9B C9 H9C 109.5 . . ?
O30 C10 H10A 111.5 . . ?
O30 C10 H10B 109.4 . . ?
H10A C10 H10B 109.5 . . ?
O30 C10 H10C 107.5 . . ?
H10A C10 H10C 109.5 . . ?
H10B C10 H10C 109.5 . . ?
O25 C11 H11A 107.6 . . ?
O25 C11 H11B 111.3 . . ?
H11A C11 H11B 109.5 . . ?
O25 C11 H11C 109.5 . . ?
H11A C11 H11C 109.5 . . ?
H11B C11 H11C 109.5 . . ?
O26 C12 H12A 108.4 . . ?
O26 C12 H12B 110.4 . . ?
H12A C12 H12B 109.5 . . ?
O26 C12 H12C 109.6 . . ?
H12A C12 H12C 109.5 . . ?
H12B C12 H12C 109.5 . . ?
O27 C13 H13A 112.3 . . ?
O27 C13 H13B 107.4 . . ?
H13A C13 H13B 109.5 . . ?
O27 C13 H13C 108.6 . . ?
H13A C13 H13C 109.5 . . ?
H13B C13 H13C 109.5 . . ?
O28 C14 H14A 106.7 . . ?
O28 C14 H14B 110.1 . . ?
H14A C14 H14B 109.5 . . ?
O28 C14 H14C 111.6 . . ?
H14A C14 H14C 109.5 . . ?
H14B C14 H14C 109.5 . . ?
O29 C15 H15A 111.8 . . ?
O29 C15 H15B 108.4 . . ?
H15A C15 H15B 109.5 . . ?
O29 C15 H15C 108.2 . . ?
H15A C15 H15C 109.5 . . ?
H15B C15 H15C 109.5 . . ?
O32 C16 H16A 110.4 . . ?
O32 C16 H16B 108.7 . . ?
H16A C16 H16B 109.5 . . ?
O32 C16 H16C 109.3 . . ?
H16A C16 H16C 109.5 . . ?
H16B C16 H16C 109.5 . . ?
O31 C17 H17A 110.4 . . ?
O31 C17 H17B 109.7 . . ?
H17A C17 H17B 109.5 . . ?
O31 C17 H17C 108.3 . . ?
H17A C17 H17C 109.5 . . ?
H17B C17 H17C 109.5 . . ?
O33 C18 H18A 110.7 . . ?
O33 C18 H18B 108.3 . . ?
H18A C18 H18B 109.5 . . ?
O33 C18 H18C 109.3 . . ?
H18A C18 H18C 109.5 . . ?
H18B C18 H18C 109.5 . . ?
O43 C19 H19A 108.8 . . ?
O43 C19 H19B 109.4 . . ?
H19A C19 H19B 109.5 . . ?
O43 C19 H19C 110.3 . . ?
H19A C19 H19C 109.5 . . ?
H19B C19 H19C 109.5 . . ?
O41 C20 H20A 108.2 . . ?
O41 C20 H20B 108.9 . . ?
H20A C20 H20B 109.5 . . ?
O41 C20 H20C 111.2 . . ?
H20A C20 H20C 109.5 . . ?
H20B C20 H20C 109.5 . . ?
O45 C21 H21A 108.7 . . ?
O45 C21 H21B 111.8 . . ?
H21A C21 H21B 109.5 . . ?
O45 C21 H21C 107.9 . . ?
H21A C21 H21C 109.5 . . ?
H21B C21 H21C 109.5 . . ?
O48 C22 H22A 115.5 . . ?
O48 C22 H22B 107.1 . . ?
H22A C22 H22B 109.5 . . ?
O48 C22 H22C 105.7 . . ?
H22A C22 H22C 109.5 . . ?
H22B C22 H22C 109.5 . . ?
O51 C23 H23A 106.5 . . ?
O51 C23 H23B 111.9 . . ?
H23A C23 H23B 109.5 . . ?
O51 C23 H23C 109.9 . . ?
H23A C23 H23C 109.5 . . ?
H23B C23 H23C 109.5 . . ?
O38 C24 H24A 111.6 . . ?
O38 C24 H24B 107.7 . . ?
H24A C24 H24B 109.5 . . ?
O38 C24 H24C 109.1 . . ?
H24A C24 H24C 109.5 . . ?
H24B C24 H24C 109.5 . . ?
O50 C25 H25A 107.2 . . ?
O50 C25 H25B 109.5 . . ?
H25A C25 H25B 109.5 . . ?
O50 C25 H25C 111.7 . . ?
H25A C25 H25C 109.5 . . ?
H25B C25 H25C 109.5 . . ?
O46 C26 H26A 108.9 . . ?
O46 C26 H26B 107.6 . . ?
H26A C26 H26B 109.5 . . ?
O46 C26 H26C 111.8 . . ?
H26A C26 H26C 109.5 . . ?
H26B C26 H26C 109.5 . . ?
O40 C27 H27A 108.7 . . ?
O40 C27 H27B 107.7 . . ?
H27A C27 H27B 109.5 . . ?
O40 C27 H27C 112.0 . . ?
H27A C27 H27C 109.5 . . ?
H27B C27 H27C 109.5 . . ?
O60 C28 H28A 106.8 . . ?
O60 C28 H28B 108.5 . . ?
H28A C28 H28B 109.5 . . ?
O60 C28 H28C 113.0 . . ?
H28A C28 H28C 109.5 . . ?
H28B C28 H28C 109.5 . . ?
O58 C29 H29A 108.4 . . ?
O58 C29 H29B 108.6 . . ?
H29A C29 H29B 109.5 . . ?
O58 C29 H29C 111.5 . . ?
H29A C29 H29C 109.5 . . ?
H29B C29 H29C 109.5 . . ?
O61 C30 H30A 108.9 . . ?
O61 C30 H30B 110.2 . . ?
H30A C30 H30B 109.5 . . ?
O61 C30 H30C 109.3 . . ?
H30A C30 H30C 109.5 . . ?
H30B C30 H30C 109.5 . . ?
O64 C31 H31A 109.3 . . ?
O64 C31 H31B 108.0 . . ?
H31A C31 H31B 109.5 . . ?
O64 C31 H31C 111.1 . . ?
H31A C31 H31C 109.5 . . ?
H31B C31 H31C 109.5 . . ?
O67 C32 H32A 108.2 . . ?
O67 C32 H32B 111.9 . . ?
H32A C32 H32B 109.5 . . ?
O67 C32 H32C 108.3 . . ?
H32A C32 H32C 109.5 . . ?
H32B C32 H32C 109.5 . . ?
O66 C33 H33A 109.6 . . ?
O66 C33 H33B 107.6 . . ?
H33A C33 H33B 109.5 . . ?
O66 C33 H33C 111.1 . . ?
H33A C33 H33C 109.5 . . ?
H33B C33 H33C 109.5 . . ?
O72 C34 H34A 109.5 . . ?
O72 C34 H34B 109.4 . . ?
H34A C34 H34B 109.5 . . ?
O72 C34 H34C 109.5 . . ?
H34A C34 H34C 109.5 . . ?
H34B C34 H34C 109.5 . . ?
O70 C35 H35A 103.1 . . ?
O70 C35 H35B 109.6 . . ?
H35A C35 H35B 109.5 . . ?
O70 C35 H35C 115.5 . . ?
H35A C35 H35C 109.5 . . ?
H35B C35 H35C 109.5 . . ?
O63 C36 H36A 110.4 . . ?
O63 C36 H36B 106.7 . . ?
H36A C36 H36B 109.5 . . ?
O63 C36 H36C 111.2 . . ?
H36A C36 H36C 109.5 . . ?
H36B C36 H36C 109.5 . . ?
O74 C37 O73 121.3(14) . . ?
O74 C37 C38 122.0(14) . . ?
O73 C37 C38 116.7(14) . . ?
C39 C38 C43 119.4(13) . . ?
C39 C38 C37 122.9(14) . . ?
C43 C38 C37 117.7(13) . . ?
C38 C39 C40 125.4(14) . . ?
C38 C39 H39 117.3 . . ?
C40 C39 H39 117.3 . . ?
C39 C40 C41 117.8(14) . . ?
C39 C40 C44 122.5(14) . . ?
C41 C40 C44 119.6(14) . . ?
C42 C41 C40 117.2(14) . . ?
C42 C41 H41 121.4 . . ?
C40 C41 H41 121.4 . . ?
C43 C42 C41 123.7(14) . . ?
C43 C42 C45 116.7(14) . . ?
C41 C42 C45 119.5(14) . . ?
C42 C43 C38 116.4(14) . . ?
C42 C43 H43 121.8 . . ?
C38 C43 H43 121.8 . . ?
O76 C44 O75 124.8(15) . . ?
O76 C44 C40 120.9(15) . . ?
O75 C44 C40 113.9(15) . . ?
C46 C45 C50 120.0 . . ?
C46 C45 C42 119.6(13) . . ?
C50 C45 C42 120.1(13) . . ?
C47 C46 C45 120.0 . . ?
C47 C46 H46 120.0 . . ?
C45 C46 H46 120.0 . . ?
C46 C47 C48 120.0 . . ?
C46 C47 H47 120.0 . . ?
C48 C47 H47 120.0 . . ?
C47 C48 C49 120.0 . . ?
C47 C48 C51 122.6(14) . . ?
C49 C48 C51 117.3(14) . . ?
C50 C49 C48 120.0 . . ?
C50 C49 H49 120.0 . . ?
C48 C49 H49 120.0 . . ?
C49 C50 C45 120.0 . . ?
C49 C50 H50 120.0 . . ?
C45 C50 H50 120.0 . . ?
C52 C51 C56 120.0 . . ?
C52 C51 C48 118.0(13) . . ?
C56 C51 C48 122.0(13) . . ?
C51 C52 C53 120.0 . . ?
C51 C52 H52 120.0 . . ?
C53 C52 H52 120.0 . . ?
C54 C53 C52 120.0 . . ?
C54 C53 H53 120.0 . . ?
C52 C53 H53 120.0 . . ?
C53 C54 C55 120.0 . . ?
C53 C54 C57 121.2(11) . . ?
C55 C54 C57 118.8(11) . . ?
C54 C55 C56 120.0 . . ?
C54 C55 H55 120.0 . . ?
C56 C55 H55 120.0 . . ?
C55 C56 C51 120.0 . . ?
C55 C56 H56 120.0 . . ?
C51 C56 H56 120.0 . . ?
C58 C57 C62 119.0(13) . . ?
C58 C57 C54 119.8(13) . . ?
C62 C57 C54 121.2(13) . . ?
C59 C58 C57 119.0(14) . . ?
C59 C58 H58 120.5 . . ?
C57 C58 H58 120.5 . . ?
C60 C59 C58 121.7(13) . . ?
C60 C59 C63 120.7(13) . . ?
C58 C59 C63 117.4(13) . . ?
C59 C60 C61 120.5(12) . . ?
C59 C60 H60 119.7 . . ?
C61 C60 H60 119.7 . . ?
C62 C61 C60 118.2(13) . . ?
C62 C61 C64 118.0(12) . . ?
C60 C61 C64 123.8(12) . . ?
C61 C62 C57 121.4(13) . . ?
C61 C62 H62 119.3 . . ?
C57 C62 H62 119.3 . . ?
O79 C63 O80 128.0(15) . . ?
O79 C63 C59 116.3(14) . . ?
O80 C63 C59 115.7(14) . . ?
O77 C64 O78 129.1(13) . . ?
O77 C64 C61 115.3(13) . . ?
O78 C64 C61 115.5(12) . . ?
O89 C65 O90 126.0(14) . . ?
O89 C65 C66 117.1(14) . . ?
O90 C65 C66 116.9(13) . . ?
C67 C66 C71 121.4(13) . . ?
C67 C66 C65 121.0(13) . . ?
C71 C66 C65 117.5(12) . . ?
C66 C67 C68 120.5(13) . . ?
C66 C67 H67 119.7 . . ?
C68 C67 H67 119.7 . . ?
C67 C68 C69 117.8(13) . . ?
C67 C68 C72 120.9(13) . . ?
C69 C68 C72 121.2(14) . . ?
C70 C69 C68 122.9(14) . . ?
C70 C69 H69 118.6 . . ?
C68 C69 H69 118.6 . . ?
C69 C70 C71 118.4(13) . . ?
C69 C70 C73 122.2(13) . . ?
C71 C70 C73 119.4(13) . . ?
C66 C71 C70 118.9(13) . . ?
C66 C71 H71 120.5 . . ?
C70 C71 H71 120.5 . . ?
O92 C72 O91 125.7(15) . . ?
O92 C72 C68 117.9(15) . . ?
O91 C72 C68 116.1(15) . . ?
C78 C73 C74 117.8(17) . . ?
C78 C73 C70 118.7(15) . . ?
C74 C73 C70 123.4(15) . . ?
C73 C74 C75 122.5(18) . . ?
C73 C74 H74 118.8 . . ?
C75 C74 H74 118.8 . . ?
C76 C75 C74 119.3(19) . . ?
C76 C75 H75 120.3 . . ?
C74 C75 H75 120.3 . . ?
C75 C76 C77 120.3(18) . . ?
C75 C76 C79 120.6(16) . . ?
C77 C76 C79 119.0(16) . . ?
C76 C77 C78 119.2(19) . . ?
C76 C77 H77 120.4 . . ?
C78 C77 H77 120.4 . . ?
C73 C78 C77 120.7(19) . . ?
C73 C78 H78 119.6 . . ?
C77 C78 H78 119.6 . . ?
C84 C79 C80 120.7(17) . . ?
C84 C79 C76 119.1(16) . . ?
C80 C79 C76 120.1(15) . . ?
C81 C80 C79 117.2(16) . . ?
C81 C80 H80 121.4 . . ?
C79 C80 H80 121.4 . . ?
C80 C81 C82 124.1(16) . . ?
C80 C81 H81 117.9 . . ?
C82 C81 H81 117.9 . . ?
C83 C82 C81 115.6(15) . . ?
C83 C82 C85 121.4(15) . . ?
C81 C82 C85 122.9(14) . . ?
C82 C83 C84 123.2(18) . . ?
C82 C83 H83 118.4 . . ?
C84 C83 H83 118.4 . . ?
C79 C84 C83 118.4(19) . . ?
C79 C84 H84 120.8 . . ?
C83 C84 H84 120.8 . . ?
C90 C85 C86 118.6(13) . . ?
C90 C85 C82 121.8(13) . . ?
C86 C85 C82 119.5(13) . . ?
C87 C86 C85 120.3(13) . . ?
C87 C86 H86 119.8 . . ?
C85 C86 H86 119.8 . . ?
C88 C87 C86 120.3(13) . . ?
C88 C87 C92 119.6(13) . . ?
C86 C87 C92 119.9(13) . . ?
C87 C88 C89 121.2(13) . . ?
C87 C88 H88 119.4 . . ?
C89 C88 H88 119.4 . . ?
C90 C89 C88 117.9(13) . . ?
C90 C89 C91 122.2(13) . . ?
C88 C89 C91 119.8(13) . . ?
C85 C90 C89 121.4(14) . . ?
C85 C90 H90 119.3 . . ?
C89 C90 H90 119.3 . . ?
O96 C91 O95 126.0(13) . . ?
O96 C91 C89 116.6(13) . . ?
O95 C91 C89 117.4(13) . . ?
O94 C92 O93 122.0(13) . . ?
O94 C92 C87 118.6(13) . . ?
O93 C92 C87 119.3(13) . . ?
O94 C92 V26 51.5(7) . 2_666 ?
O93 C92 V26 70.7(7) . 2_666 ?
C87 C92 V26 168.0(11) . 2_666 ?
O82 C93 O81 123.2(15) . . ?
O82 C93 C99 119.2(16) . . ?
O81 C93 C99 117.6(15) . . ?
C95 C94 C99 122.6(13) . . ?
C95 C94 H94 118.7 . . ?
C99 C94 H94 118.7 . . ?
C94 C95 C96 118.8(13) . . ?
C94 C95 C100 122.9(13) . . ?
C96 C95 C100 118.3(13) . . ?
C95 C96 C97 120.2(13) . . ?
C95 C96 H96 119.9 . . ?
C97 C96 H96 119.9 . . ?
C98 C97 C96 117.5(13) . . ?
C98 C97 C101 122.4(13) . . ?
C96 C97 C101 120.0(12) . . ?
C97 C98 C99 124.5(13) . . ?
C97 C98 H98 117.8 . . ?
C99 C98 H98 117.8 . . ?
C98 C99 C94 116.2(12) . . ?
C98 C99 C93 121.6(13) . . ?
C94 C99 C93 122.2(13) . . ?
O84 C100 O83 127.6(14) . . ?
O84 C100 C95 118.7(14) . . ?
O83 C100 C95 113.7(13) . . ?
C102 C101 C106 120.0 . . ?
C102 C101 C97 121.4(11) . . ?
C106 C101 C97 118.6(11) . . ?
C103 C102 C101 120.0 . . ?
C103 C102 H102 120.0 . . ?
C101 C102 H102 120.0 . . ?
C102 C103 C104 120.0 . . ?
C102 C103 H103 120.0 . . ?
C104 C103 H103 120.0 . . ?
C105 C104 C103 120.0 . . ?
C105 C104 C107 117.8(12) . . ?
C103 C104 C107 122.1(12) . . ?
C104 C105 C106 120.0 . . ?
C104 C105 H105 120.0 . . ?
C106 C105 H105 120.0 . . ?
C105 C106 C101 120.0 . . ?
C105 C106 H106 120.0 . . ?
C101 C106 H106 120.0 . . ?
C112 C107 C108 117.3(18) . . ?
C112 C107 C104 119.8(16) . . ?
C108 C107 C104 121.5(16) . . ?
C107 C108 C109 120(2) . . ?
C107 C108 H108 120.0 . . ?
C109 C108 H108 120.0 . . ?
C110 C109 C108 123(2) . . ?
C110 C109 H109 118.7 . . ?
C108 C109 H109 118.7 . . ?
C111 C110 C109 113.9(17) . . ?
C111 C110 C113 124.1(15) . . ?
C109 C110 C113 121.8(15) . . ?
C110 C111 C112 126.2(19) . . ?
C110 C111 H111 116.9 . . ?
C112 C111 H111 116.9 . . ?
C107 C112 C111 118.6(18) . . ?
C107 C112 H112 120.7 . . ?
C111 C112 H112 120.7 . . ?
C114 C113 C118 117.1(13) . . ?
C114 C113 C110 121.2(13) . . ?
C118 C113 C110 121.6(13) . . ?
C113 C114 C115 122.8(13) . . ?
C113 C114 H114 118.6 . . ?
C115 C114 H114 118.6 . . ?
C116 C115 C114 120.0(12) . . ?
C116 C115 C119 120.8(12) . . ?
C114 C115 C119 119.2(12) . . ?
C115 C116 C117 119.0(13) . . ?
C115 C116 H116 120.5 . . ?
C117 C116 H116 120.5 . . ?
C116 C117 C118 120.3(12) . . ?
C116 C117 C120 121.6(12) . . ?
C118 C117 C120 118.2(12) . . ?
C113 C118 C117 120.7(13) . . ?
C113 C118 H118 119.6 . . ?
C117 C118 H118 119.6 . . ?
O88 C119 O87 127.1(14) . . ?
O88 C119 C115 118.0(14) . . ?
O87 C119 C115 114.8(14) . . ?
O86 C120 O85 122.0(12) . . ?
O86 C120 C117 120.7(12) . . ?
O85 C120 C117 117.4(12) . . ?
O86 C120 V25 68.4(7) . 2_666 ?
O85 C120 V25 53.6(6) . 2_666 ?
C117 C120 V25 170.9(10) . 2_666 ?
O99 C121 O100 121.3(13) . . ?
O99 C121 C123 119.4(14) . . ?
O100 C121 C123 119.3(14) . . ?
C127 C122 C123 122.1(13) . . ?
C127 C122 H122 119.0 . . ?
C123 C122 H122 119.0 . . ?
C122 C123 C124 117.0(13) . . ?
C122 C123 C121 121.6(13) . . ?
C124 C123 C121 121.4(13) . . ?
C125 C124 C123 121.6(14) . . ?
C125 C124 H124 119.2 . . ?
C123 C124 H124 119.2 . . ?
C124 C125 C126 119.9(13) . . ?
C124 C125 C129 120.3(13) . . ?
C126 C125 C129 119.7(12) . . ?
C127 C126 C125 118.0(12) . . ?
C127 C126 H126 121.0 . . ?
C125 C126 H126 121.0 . . ?
C122 C127 C126 121.4(13) . . ?
C122 C127 C128 117.6(13) . . ?
C126 C127 C128 120.8(12) . . ?
O97 C128 O98 125.0(15) . . ?
O97 C128 C127 119.0(14) . . ?
O98 C128 C127 116.0(14) . . ?
C130 C129 C134 118.1(14) . . ?
C130 C129 C125 122.5(13) . . ?
C134 C129 C125 119.3(12) . . ?
C129 C130 C131 121.3(16) . . ?
C129 C130 H130 119.3 . . ?
C131 C130 H130 119.3 . . ?
C132 C131 C130 122.8(15) . . ?
C132 C131 H131 118.6 . . ?
C130 C131 H131 118.6 . . ?
C131 C132 C133 114.9(14) . . ?
C131 C132 C135 124.2(12) . . ?
C133 C132 C135 121.0(13) . . ?
C132 C133 C134 121.8(17) . . ?
C132 C133 H133 119.1 . . ?
C134 C133 H133 119.1 . . ?
C129 C134 C133 121.0(16) . . ?
C129 C134 H134 119.5 . . ?
C133 C134 H134 119.5 . . ?
C140 C135 C136 118.7(14) . . ?
C140 C135 C132 120.5(13) . . ?
C136 C135 C132 120.8(12) . . ?
C137 C136 C135 118.8(14) . . ?
C137 C136 H136 120.6 . . ?
C135 C136 H136 120.6 . . ?
C138 C137 C136 121.8(15) . . ?
C138 C137 H137 119.1 . . ?
C136 C137 H137 119.1 . . ?
C137 C138 C139 118.4(14) . . ?
C137 C138 C141 122.2(13) . . ?
C139 C138 C141 119.4(13) . . ?
C140 C139 C138 120.9(15) . . ?
C140 C139 H139 119.5 . . ?
C138 C139 H139 119.5 . . ?
C135 C140 C139 121.1(16) . . ?
C135 C140 H140 119.4 . . ?
C139 C140 H140 119.4 . . ?
C142 C141 C146 120.1(13) . . ?
C142 C141 C138 119.4(12) . . ?
C146 C141 C138 120.5(12) . . ?
C141 C142 C143 121.9(14) . . ?
C141 C142 H142 119.1 . . ?
C143 C142 H142 119.1 . . ?
C144 C143 C142 115.0(13) . . ?
C144 C143 C147 127.7(14) . . ?
C142 C143 C147 117.1(13) . . ?
C145 C144 C143 124.4(14) . . ?
C145 C144 H144 117.8 . . ?
C143 C144 H144 117.8 . . ?
C144 C145 C146 117.9(13) . . ?
C144 C145 C148 122.0(14) . . ?
C146 C145 C148 119.7(13) . . ?
C141 C146 C145 120.8(13) . . ?
C141 C146 H146 119.6 . . ?
C145 C146 H146 119.6 . . ?
O103 C147 O104 124.3(14) . . ?
O103 C147 C143 120.3(14) . . ?
O104 C147 C143 114.9(14) . . ?
O101 C148 O102 123.0(15) . . ?
O101 C148 C145 119.1(15) . . ?
O102 C148 C145 117.9(15) . . ?
O105 C149 H14D 108.3 . . ?
O105 C149 H14E 109.3 . . ?
H14D C149 H14E 109.5 . . ?
O105 C149 H14F 110.9 . . ?
H14D C149 H14F 109.5 . . ?
H14E C149 H14F 109.5 . . ?
O106 C150 H15D 108.9 . . ?
O106 C150 H15E 110.3 . . ?
H15D C150 H15E 109.5 . . ?
O106 C150 H15F 109.2 . . ?
H15D C150 H15F 109.5 . . ?
H15E C150 H15F 109.5 . . ?
C152 C151 C156 120.0 . . ?
C152 C151 P1 118.2(7) . . ?
C156 C151 P1 120.9(7) . . ?
C153 C152 C151 120.0 . . ?
C153 C152 H152 120.0 . . ?
C151 C152 H152 120.0 . . ?
C154 C153 C152 120.0 . . ?
C154 C153 H153 120.0 . . ?
C152 C153 H153 120.0 . . ?
C153 C154 C155 120.0 . . ?
C153 C154 H154 120.0 . . ?
C155 C154 H154 120.0 . . ?
C156 C155 C154 120.0 . . ?
C156 C155 H155 120.0 . . ?
C154 C155 H155 120.0 . . ?
C155 C156 C151 120.0 . . ?
C155 C156 H156 120.0 . . ?
C151 C156 H156 120.0 . . ?
C158 C157 C162 120.0 . . ?
C158 C157 P2 120.4(7) . . ?
C162 C157 P2 118.2(7) . . ?
C157 C158 C159 120.0 . . ?
C157 C158 H158 120.0 . . ?
C159 C158 H158 120.0 . . ?
C160 C159 C158 120.0 . . ?
C160 C159 H159 120.0 . . ?
C158 C159 H159 120.0 . . ?
C159 C160 C161 120.0 . . ?
C159 C160 H160 120.0 . . ?
C161 C160 H160 120.0 . . ?
C160 C161 C162 120.0 . . ?
C160 C161 H161 120.0 . . ?
C162 C161 H161 120.0 . . ?
C161 C162 C157 120.0 . . ?
C161 C162 H162 120.0 . . ?
C157 C162 H162 120.0 . . ?
C164 C163 C168 120.0 . . ?
C164 C163 P3 119.9(6) . . ?
C168 C163 P3 119.0(6) . . ?
C165 C164 C163 120.0 . . ?
C165 C164 H164 120.0 . . ?
C163 C164 H164 120.0 . . ?
C164 C165 C166 120.0 . . ?
C164 C165 H165 120.0 . . ?
C166 C165 H165 120.0 . . ?
C167 C166 C165 120.0 . . ?
C167 C166 H166 120.0 . . ?
C165 C166 H166 120.0 . . ?
C168 C167 C166 120.0 . . ?
C168 C167 H167 120.0 . . ?
C166 C167 H167 120.0 . . ?
C167 C168 C163 120.0 . . ?
C167 C168 H168 120.0 . . ?
C163 C168 H168 120.0 . . ?
C170 C169 C174 120.0 . . ?
C170 C169 P4 118.9(7) . . ?
C174 C169 P4 120.1(7) . . ?
C169 C170 C171 120.0 . . ?
C169 C170 H170 120.0 . . ?
C171 C170 H170 120.0 . . ?
C170 C171 C172 120.0 . . ?
C170 C171 H171 120.0 . . ?
C172 C171 H171 120.0 . . ?
C173 C172 C171 120.0 . . ?
C173 C172 H172 120.0 . . ?
C171 C172 H172 120.0 . . ?
C174 C173 C172 120.0 . . ?
C174 C173 H173 120.0 . . ?
C172 C173 H173 120.0 . . ?
C173 C174 C169 120.0 . . ?
C173 C174 H174 120.0 . . ?
C169 C174 H174 120.0 . . ?
C3S N1S C1S 115.0(18) . . ?
C3S N1S C4S 107.0(17) . . ?
C1S N1S C4S 113.2(16) . . ?
C3S N1S C2S 106.7(18) . . ?
C1S N1S C2S 109.9(17) . . ?
C4S N1S C2S 104.2(16) . . ?
N1S C1S H1S1 108.5 . . ?
N1S C1S H1S2 108.9 . . ?
H1S1 C1S H1S2 109.5 . . ?
N1S C1S H1S3 111.1 . . ?
H1S1 C1S H1S3 109.5 . . ?
H1S2 C1S H1S3 109.5 . . ?
N1S C2S H2S1 112.3 . . ?
N1S C2S H2S2 107.7 . . ?
H2S1 C2S H2S2 109.5 . . ?
N1S C2S H2S3 108.4 . . ?
H2S1 C2S H2S3 109.5 . . ?
H2S2 C2S H2S3 109.5 . . ?
N1S C3S H3S1 111.1 . . ?
N1S C3S H3S2 109.1 . . ?
H3S1 C3S H3S2 109.5 . . ?
N1S C3S H3S3 108.2 . . ?
H3S1 C3S H3S3 109.5 . . ?
H3S2 C3S H3S3 109.5 . . ?
N1S C4S H4S1 108.9 . . ?
N1S C4S H4S2 109.4 . . ?
H4S1 C4S H4S2 109.5 . . ?
N1S C4S H4S3 110.1 . . ?
H4S1 C4S H4S3 109.5 . . ?
H4S2 C4S H4S3 109.5 . . ?
C7S N2S C6S 112(3) . . ?
C7S N2S C5S 125(3) . . ?
C6S N2S C5S 122(3) . . ?
N2S C5S H5S1 108.1 . . ?
N2S C5S H5S2 120.2 . . ?
H5S1 C5S H5S2 109.5 . . ?
N2S C5S H5S3 99.5 . . ?
H5S1 C5S H5S3 109.5 . . ?
H5S2 C5S H5S3 109.5 . . ?
N2S C6S H6S1 105.2 . . ?
N2S C6S H6S2 108.6 . . ?
H6S1 C6S H6S2 109.5 . . ?
N2S C6S H6S3 114.5 . . ?
H6S1 C6S H6S3 109.5 . . ?
H6S2 C6S H6S3 109.5 . . ?
O1S C7S N2S 122(3) . . ?
O1S C7S H7S 119.2 . . ?
N2S C7S H7S 119.2 . . ?
C1 O1 V6 122.7(10) . . ?
C1 O1 V1 123.6(11) . . ?
V6 O1 V1 113.4(5) . . ?
C3 O2 V5 122.2(10) . . ?
C3 O2 V6 123.8(11) . . ?
V5 O2 V6 104.8(4) . . ?
C4 O3 V5 125.2(11) . . ?
C4 O3 V4 120.1(12) . . ?
V5 O3 V4 111.8(4) . . ?
C5 O4 V4 122.1(11) . . ?
C5 O4 V3 130.6(11) . . ?
V4 O4 V3 103.9(5) . . ?
C6 O5 V3 122.3(10) . . ?
C6 O5 V2 123.1(10) . . ?
V3 O5 V2 111.6(4) . . ?
C2 O6 V1 125.3(11) . . ?
C2 O6 V2 124.8(12) . . ?
V1 O6 V2 104.0(4) . . ?
C9 O7 V3 111(3) . . ?
C9 O7 V4 125(3) . . ?
V3 O7 V4 103.8(5) . . ?
C9 O7 H9C 47.2 . . ?
V3 O7 H9C 87.7 . . ?
V4 O7 H9C 168.4 . . ?
C7 O8 V6 127.4(12) . . ?
C7 O8 V5 126.3(12) . . ?
V6 O8 V5 103.1(4) . . ?
C8 O9 V1 124.4(9) . . ?
C8 O9 V2 125.2(9) . . ?
V1 O9 V2 102.7(4) . . ?
P1 O16 V2 131.4(6) . . ?
P1 O16 V3 130.6(6) . . ?
V2 O16 V3 96.3(3) . . ?
P1 O17 V1 131.2(5) . . ?
P1 O17 V6 130.3(6) . . ?
V1 O17 V6 95.3(4) . . ?
P1 O18 V5 131.6(6) . . ?
P1 O18 V4 129.3(5) . . ?
V5 O18 V4 94.3(3) . . ?
C11 O25 V12 122.4(10) . . ?
C11 O25 V7 123.4(10) . . ?
V12 O25 V7 111.7(4) . . ?
C12 O26 V7 125.3(11) . . ?
C12 O26 V8 128.4(11) . . ?
V7 O26 V8 104.3(4) . . ?
C13 O27 V9 125.1(12) . . ?
C13 O27 V8 120.5(11) . . ?
V9 O27 V8 111.7(4) . . ?
C14 O28 V10 127.2(12) . . ?
C14 O28 V9 128.3(12) . . ?
V10 O28 V9 103.9(4) . . ?
C15 O29 V11 122.0(11) . . ?
C15 O29 V10 121.3(11) . . ?
V11 O29 V10 112.8(4) . . ?
C10 O30 V12 123.4(11) . . ?
C10 O30 V11 124.5(11) . . ?
V12 O30 V11 101.3(5) . . ?
C17 O31 V7 123.8(8) . . ?
C17 O31 V8 125.0(8) . . ?
V7 O31 V8 104.2(4) . . ?
C16 O32 V9 126.5(11) . . ?
C16 O32 V10 122.5(10) . . ?
V9 O32 V10 103.9(4) . . ?
C18 O33 V11 125.5(12) . . ?
C18 O33 V12 124.7(12) . . ?
V11 O33 V12 101.9(5) . . ?
P2 O34 V7 129.6(5) . . ?
P2 O34 V12 132.3(5) . . ?
V7 O34 V12 95.1(3) . . ?
P2 O35 V9 131.2(5) . . ?
P2 O35 V8 130.4(5) . . ?
V9 O35 V8 97.7(3) . . ?
P2 O36 V10 130.7(5) . . ?
P2 O36 V11 130.4(5) . . ?
V10 O36 V11 93.8(4) . . ?
C24 O38 V13 124.2(9) . . ?
C24 O38 V14 122.0(9) . . ?
V13 O38 V14 111.5(4) . . ?
C27 O40 V15 122.5(10) . . ?
C27 O40 V14 120.1(11) . . ?
V15 O40 V14 103.7(4) . . ?
C20 O41 V14 129.9(13) . . ?
C20 O41 V15 125.7(14) . . ?
V14 O41 V15 103.4(5) . . ?
C19 O43 V15 121.4(13) . . ?
C19 O43 V16 116.1(13) . . ?
V15 O43 V16 111.3(4) . . ?
C21 O45 V17 125.9(14) . . ?
C21 O45 V16 125.8(14) . . ?
V17 O45 V16 104.2(5) . . ?
C26 O46 V17 125.7(10) . . ?
C26 O46 V16 125.5(9) . . ?
V17 O46 V16 102.8(4) . . ?
C22 O48 V17 122.8(11) . . ?
C22 O48 V18 121.2(11) . . ?
V17 O48 V18 112.2(4) . . ?
C25 O50 V18 128.0(10) . . ?
C25 O50 V13 126.9(9) . . ?
V18 O50 V13 102.4(4) . . ?
C23 O51 V18 125.2(10) . . ?
C23 O51 V13 121.2(10) . . ?
V18 O51 V13 103.1(4) . . ?
P3 O52 V14 128.7(5) . . ?
P3 O52 V13 131.0(5) . . ?
V14 O52 V13 95.0(3) . . ?
P3 O53 V15 132.0(5) . . ?
P3 O53 V16 130.0(5) . . ?
V15 O53 V16 97.0(3) . . ?
P3 O54 V18 132.6(5) . . ?
P3 O54 V17 128.5(5) . . ?
V18 O54 V17 95.1(4) . . ?
P4 O55 V23 131.8(5) . . ?
P4 O55 V22 129.7(5) . . ?
V23 O55 V22 93.3(3) . . ?
P4 O56 V24 132.9(5) . . ?
P4 O56 V19 129.7(5) . . ?
V24 O56 V19 95.4(3) . . ?
P4 O57 V21 130.5(5) . . ?
P4 O57 V20 129.8(5) . . ?
V21 O57 V20 97.7(4) . . ?
C29 O58 V24 124.7(11) . . ?
C29 O58 V23 126.1(11) . . ?
V24 O58 V23 104.0(4) . . ?
C28 O60 V22 120.9(10) . . ?
C28 O60 V23 120.5(10) . . ?
V22 O60 V23 110.6(4) . . ?
C30 O61 V24 124.3(9) . . ?
C30 O61 V19 122.2(9) . . ?
V24 O61 V19 111.2(4) . . ?
C36 O63 V24 129.1(11) . . ?
C36 O63 V23 123.6(11) . . ?
V24 O63 V23 105.2(4) . . ?
C31 O64 V19 127.5(10) . . ?
C31 O64 V20 124.7(10) . . ?
V19 O64 V20 104.5(4) . . ?
C33 O66 V22 124.6(10) . . ?
C33 O66 V21 123.5(10) . . ?
V22 O66 V21 102.5(4) . . ?
C32 O67 V20 120.5(11) . . ?
C32 O67 V21 123.9(11) . . ?
V20 O67 V21 112.8(4) . . ?
C35 O70 V21 126.2(12) . . ?
C35 O70 V22 124.7(12) . . ?
V21 O70 V22 102.1(4) . . ?
C34 O72 V19 128.7(10) . . ?
C34 O72 V20 126.3(10) . . ?
V19 O72 V20 104.4(4) . . ?
C37 O73 V4 134.4(10) . . ?
C37 O74 V5 133.6(10) . . ?
C44 O75 V11 132.7(10) . . ?
C44 O76 V10 129.4(10) . . ?
C64 O77 V13 131.4(9) . . ?
C64 O78 V14 128.1(9) . . ?
C63 O79 V19 130.6(10) . . ?
C63 O80 V24 128.3(10) . . ?
C93 O81 V26 131.6(10) . . ?
C100 O83 V1 129.0(10) . . ?
C100 O84 V6 131.7(9) . . ?
C120 O85 V25 96.5(8) . 2_666 ?
C120 O86 V25 82.6(7) . 2_666 ?
C119 O87 V18 132.1(9) . . ?
C119 O88 V17 129.8(10) . . ?
C65 O89 V9 132.7(10) . . ?
C65 O90 V8 129.9(10) . . ?
C72 O92 V25 128.0(10) . . ?
C92 O93 V26 80.6(8) . 2_666 ?
C92 O94 V26 100.3(8) . 2_666 ?
C91 O95 V20 131.0(9) . . ?
C91 O96 V21 132.8(9) . . ?
C128 O97 V3 134.0(10) . . ?
C128 O98 V2 129.9(10) . . ?
C121 O99 V12 135.1(9) . . ?
C121 O100 V7 132.2(9) . . ?
C148 O101 V16 133.9(11) . 2_666 ?
C148 O102 V15 131.2(10) . 2_666 ?
C147 O103 V22 135.0(9) . 2_666 ?
C147 O104 V23 129.3(10) . 2_666 ?
C149 O105 V26 124.0(8) . . ?
C149 O105 V25 122.3(8) . . ?
V26 O105 V25 102.1(4) . . ?
C150 O106 V25 127.2(8) . . ?
C150 O106 V26 127.4(8) . . ?
V25 O106 V26 101.3(4) . . ?
O17 P1 O16 110.7(5) . . ?
O17 P1 O18 112.1(5) . . ?
O16 P1 O18 112.6(5) . . ?
O17 P1 C151 108.2(5) . . ?
O16 P1 C151 102.4(5) . . ?
O18 P1 C151 110.4(5) . . ?
O35 P2 O36 111.0(5) . . ?
O35 P2 O34 111.7(5) . . ?
O36 P2 O34 111.0(5) . . ?
O35 P2 C157 103.3(5) . . ?
O36 P2 C157 107.9(5) . . ?
O34 P2 C157 111.6(5) . . ?
O54 P3 O53 112.9(5) . . ?
O54 P3 O52 110.6(5) . . ?
O53 P3 O52 111.7(5) . . ?
O54 P3 C163 107.1(5) . . ?
O53 P3 C163 103.2(5) . . ?
O52 P3 C163 111.0(5) . . ?
O55 P4 O56 110.7(5) . . ?
O55 P4 O57 112.4(5) . . ?
O56 P4 O57 112.2(5) . . ?
O55 P4 C169 110.1(5) . . ?
O56 P4 C169 106.9(5) . . ?
O57 P4 C169 104.2(5) . . ?
O10 V1 O6 102.2(5) . . ?
O10 V1 O9 101.0(5) . . ?
O6 V1 O9 76.7(4) . . ?
O10 V1 O1 100.3(5) . . ?
O6 V1 O1 96.8(4) . . ?
O9 V1 O1 158.6(5) . . ?
O10 V1 O83 92.5(5) . . ?
O6 V1 O83 160.5(4) . . ?
O9 V1 O83 88.0(3) . . ?
O1 V1 O83 93.1(4) . . ?
O10 V1 O17 169.6(4) . . ?
O6 V1 O17 86.5(4) . . ?
O9 V1 O17 86.3(4) . . ?
O1 V1 O17 72.8(4) . . ?
O83 V1 O17 80.4(4) . . ?
O10 V1 V2 108.3(4) . . ?
O6 V1 V2 38.3(3) . . ?
O9 V1 V2 38.7(3) . . ?
O1 V1 V2 130.1(4) . . ?
O83 V1 V2 124.6(3) . . ?
O17 V1 V2 82.0(2) . . ?
O11 V2 O6 101.5(5) . . ?
O11 V2 O9 102.3(5) . . ?
O6 V2 O9 76.1(4) . . ?
O11 V2 O5 97.3(5) . . ?
O6 V2 O5 95.3(4) . . ?
O9 V2 O5 159.8(4) . . ?
O11 V2 O98 96.1(5) . . ?
O6 V2 O98 158.8(3) . . ?
O9 V2 O98 88.8(4) . . ?
O5 V2 O98 94.0(4) . . ?
O11 V2 O16 168.9(5) . . ?
O6 V2 O16 85.3(4) . . ?
O9 V2 O16 87.8(4) . . ?
O5 V2 O16 73.1(4) . . ?
O98 V2 O16 79.3(3) . . ?
O11 V2 V1 108.6(4) . . ?
O6 V2 V1 37.7(3) . . ?
O9 V2 V1 38.6(3) . . ?
O5 V2 V1 129.0(3) . . ?
O98 V2 V1 124.6(2) . . ?
O16 V2 V1 82.2(3) . . ?
O12 V3 O7 103.7(6) . . ?
O12 V3 O4 100.4(5) . . ?
O7 V3 O4 76.0(4) . . ?
O12 V3 O5 98.0(5) . . ?
O7 V3 O5 158.3(4) . . ?
O4 V3 O5 98.3(5) . . ?
O12 V3 O97 96.1(5) . . ?
O7 V3 O97 87.6(4) . . ?
O4 V3 O97 159.1(4) . . ?
O5 V3 O97 92.1(4) . . ?
O12 V3 O16 169.5(5) . . ?
O7 V3 O16 86.2(4) . . ?
O4 V3 O16 85.3(4) . . ?
O5 V3 O16 72.3(3) . . ?
O97 V3 O16 80.6(3) . . ?
O12 V3 V4 107.4(4) . . ?
O7 V3 V4 38.1(3) . . ?
O4 V3 V4 38.0(3) . . ?
O5 V3 V4 131.8(3) . . ?
O97 V3 V4 123.9(3) . . ?
O16 V3 V4 82.5(2) . . ?
O13 V4 O4 99.6(5) . . ?
O13 V4 O7 102.1(5) . . ?
O4 V4 O7 76.1(4) . . ?
O13 V4 O3 98.1(5) . . ?
O4 V4 O3 96.1(4) . . ?
O7 V4 O3 159.3(5) . . ?
O13 V4 O73 95.4(5) . . ?
O4 V4 O73 161.8(4) . . ?
O7 V4 O73 90.8(4) . . ?
O3 V4 O73 91.9(4) . . ?
O13 V4 O18 170.4(5) . . ?
O4 V4 O18 86.9(4) . . ?
O7 V4 O18 86.1(4) . . ?
O3 V4 O18 74.2(4) . . ?
O73 V4 O18 79.5(4) . . ?
O13 V4 V3 106.0(4) . . ?
O4 V4 V3 38.1(3) . . ?
O7 V4 V3 38.1(3) . . ?
O3 V4 V3 130.4(3) . . ?
O73 V4 V3 127.1(3) . . ?
O18 V4 V3 83.5(2) . . ?
O14 V5 O2 100.9(5) . . ?
O14 V5 O3 97.8(5) . . ?
O2 V5 O3 95.1(4) . . ?
O14 V5 O8 103.9(5) . . ?
O2 V5 O8 76.0(4) . . ?
O3 V5 O8 157.7(4) . . ?
O14 V5 O74 95.2(5) . . ?
O2 V5 O74 161.2(4) . . ?
O3 V5 O74 92.2(4) . . ?
O8 V5 O74 90.9(4) . . ?
O14 V5 O18 170.9(5) . . ?
O2 V5 O18 84.6(4) . . ?
O3 V5 O18 74.3(4) . . ?
O8 V5 O18 84.5(4) . . ?
O74 V5 O18 80.8(4) . . ?
O14 V5 V6 106.9(5) . . ?
O2 V5 V6 38.0(3) . . ?
O3 V5 V6 129.5(3) . . ?
O8 V5 V6 38.0(3) . . ?
O74 V5 V6 127.3(3) . . ?
O18 V5 V6 82.0(3) . . ?
O15 V6 O8 103.0(5) . . ?
O15 V6 O2 99.8(5) . . ?
O8 V6 O2 76.1(4) . . ?
O15 V6 O1 99.1(5) . . ?
O8 V6 O1 157.8(4) . . ?
O2 V6 O1 97.5(5) . . ?
O15 V6 O84 96.0(5) . . ?
O8 V6 O84 89.1(4) . . ?
O2 V6 O84 160.3(4) . . ?
O1 V6 O84 91.4(4) . . ?
O15 V6 O17 170.7(5) . . ?
O8 V6 O17 85.8(4) . . ?
O2 V6 O17 85.0(4) . . ?
O1 V6 O17 72.3(4) . . ?
O84 V6 O17 81.0(3) . . ?
O15 V6 V5 105.6(5) . . ?
O8 V6 V5 38.9(3) . . ?
O2 V6 V5 37.3(3) . . ?
O1 V6 V5 130.9(3) . . ?
O84 V6 V5 126.4(3) . . ?
O17 V6 V5 83.1(3) . . ?
O19 V7 O31 101.9(4) . . ?
O19 V7 O26 102.1(5) . . ?
O31 V7 O26 75.8(4) . . ?
O19 V7 O25 98.2(4) . . ?
O31 V7 O25 159.3(4) . . ?
O26 V7 O25 95.3(4) . . ?
O19 V7 O100 93.7(5) . . ?
O31 V7 O100 89.8(4) . . ?
O26 V7 O100 160.4(4) . . ?
O25 V7 O100 93.8(4) . . ?
O19 V7 O34 168.2(5) . . ?
O31 V7 O34 87.7(3) . . ?
O26 V7 O34 86.7(4) . . ?
O25 V7 O34 73.0(3) . . ?
O100 V7 O34 79.5(3) . . ?
O19 V7 V8 109.3(4) . . ?
O31 V7 V8 38.2(3) . . ?
O26 V7 V8 37.9(2) . . ?
O25 V7 V8 128.7(3) . . ?
O100 V7 V8 125.3(3) . . ?
O34 V7 V8 82.4(2) . . ?
O20 V8 O26 99.7(5) . . ?
O20 V8 O31 102.3(5) . . ?
O26 V8 O31 75.1(4) . . ?
O20 V8 O27 98.0(5) . . ?
O26 V8 O27 98.1(4) . . ?
O31 V8 O27 159.4(4) . . ?
O20 V8 O90 96.4(5) . . ?
O26 V8 O90 159.2(4) . . ?
O31 V8 O90 88.8(4) . . ?
O27 V8 O90 92.6(4) . . ?
O20 V8 O35 168.9(5) . . ?
O26 V8 O35 85.3(4) . . ?
O31 V8 O35 88.5(3) . . ?
O27 V8 O35 71.4(4) . . ?
O90 V8 O35 81.3(3) . . ?
O20 V8 V7 107.9(4) . . ?
O26 V8 V7 37.8(3) . . ?
O31 V8 V7 37.6(2) . . ?
O27 V8 V7 130.9(3) . . ?
O90 V8 V7 123.9(3) . . ?
O35 V8 V7 82.1(2) . . ?
O21 V9 O32 104.0(5) . . ?
O21 V9 O28 100.0(5) . . ?
O32 V9 O28 76.4(4) . . ?
O21 V9 O27 97.1(5) . . ?
O32 V9 O27 158.9(4) . . ?
O28 V9 O27 98.3(4) . . ?
O21 V9 O89 96.6(5) . . ?
O32 V9 O89 88.7(4) . . ?
O28 V9 O89 159.9(4) . . ?
O27 V9 O89 90.8(4) . . ?
O21 V9 O35 169.2(5) . . ?
O32 V9 O35 86.6(4) . . ?
O28 V9 O35 84.3(4) . . ?
O27 V9 O35 72.4(4) . . ?
O89 V9 O35 81.4(4) . . ?
O21 V9 V10 107.0(5) . . ?
O32 V9 V10 38.4(3) . . ?
O28 V9 V10 38.0(3) . . ?
O27 V9 V10 132.2(3) . . ?
O89 V9 V10 125.4(3) . . ?
O35 V9 V10 82.5(2) . . ?
O22 V10 O28 102.1(6) . . ?
O22 V10 O32 103.2(5) . . ?
O28 V10 O32 75.7(4) . . ?
O22 V10 O29 99.3(5) . . ?
O28 V10 O29 94.3(4) . . ?
O32 V10 O29 156.8(4) . . ?
O22 V10 O76 92.8(6) . . ?
O28 V10 O76 161.9(4) . . ?
O32 V10 O76 91.1(4) . . ?
O29 V10 O76 93.4(4) . . ?
O22 V10 O36 170.1(6) . . ?
O28 V10 O36 85.7(4) . . ?
O32 V10 O36 84.4(4) . . ?
O29 V10 O36 73.9(4) . . ?
O76 V10 O36 80.7(4) . . ?
O22 V10 V9 107.8(5) . . ?
O28 V10 V9 38.1(3) . . ?
O32 V10 V9 37.7(3) . . ?
O29 V10 V9 128.4(3) . . ?
O76 V10 V9 127.2(3) . . ?
O36 V10 V9 82.1(3) . . ?
O23 V11 O29 99.2(5) . . ?
O23 V11 O33 101.6(5) . . ?
O29 V11 O33 159.0(4) . . ?
O23 V11 O30 98.9(5) . . ?
O29 V11 O30 95.1(4) . . ?
O33 V11 O30 78.5(4) . . ?
O23 V11 O75 95.7(5) . . ?
O29 V11 O75 91.3(4) . . ?
O33 V11 O75 89.9(4) . . ?
O30 V11 O75 162.9(4) . . ?
O23 V11 O36 172.3(5) . . ?
O29 V11 O36 73.7(3) . . ?
O33 V11 O36 85.7(4) . . ?
O30 V11 O36 85.0(4) . . ?
O75 V11 O36 81.6(4) . . ?
O23 V11 V12 104.2(4) . . ?
O29 V11 V12 130.9(3) . . ?
O33 V11 V12 39.3(3) . . ?
O30 V11 V12 39.3(3) . . ?
O75 V11 V12 127.8(3) . . ?
O36 V11 V12 83.1(2) . . ?
O24 V12 O25 99.1(5) . . ?
O24 V12 O30 100.1(5) . . ?
O25 V12 O30 94.4(4) . . ?
O24 V12 O33 101.6(5) . . ?
O25 V12 O33 159.0(4) . . ?
O30 V12 O33 78.2(4) . . ?
O24 V12 O99 96.1(5) . . ?
O25 V12 O99 91.5(4) . . ?
O30 V12 O99 161.6(4) . . ?
O33 V12 O99 90.1(4) . . ?
O24 V12 O34 172.0(5) . . ?
O25 V12 O34 73.5(3) . . ?
O30 V12 O34 83.8(4) . . ?
O33 V12 O34 86.0(3) . . ?
O99 V12 O34 81.2(3) . . ?
O24 V12 V11 104.9(4) . . ?
O25 V12 V11 130.5(3) . . ?
O30 V12 V11 39.4(3) . . ?
O33 V12 V11 38.8(3) . . ?
O99 V12 V11 127.2(3) . . ?
O34 V12 V11 82.6(2) . . ?
O37 V13 O51 99.8(5) . . ?
O37 V13 O38 98.6(4) . . ?
O51 V13 O38 95.2(4) . . ?
O37 V13 O50 102.1(4) . . ?
O51 V13 O50 76.7(4) . . ?
O38 V13 O50 158.7(4) . . ?
O37 V13 O77 95.2(5) . . ?
O51 V13 O77 162.8(4) . . ?
O38 V13 O77 90.7(4) . . ?
O50 V13 O77 92.1(4) . . ?
O37 V13 O52 171.7(5) . . ?
O51 V13 O52 85.1(3) . . ?
O38 V13 O52 74.2(3) . . ?
O50 V13 O52 85.4(3) . . ?
O77 V13 O52 80.9(3) . . ?
O37 V13 V18 104.9(4) . . ?
O51 V13 V18 38.1(3) . . ?
O38 V13 V18 130.1(3) . . ?
O50 V13 V18 38.6(2) . . ?
O77 V13 V18 129.2(3) . . ?
O52 V13 V18 83.2(2) . . ?
O39 V14 O41 101.1(5) . . ?
O39 V14 O40 101.9(4) . . ?
O41 V14 O40 76.4(4) . . ?
O39 V14 O38 97.7(4) . . ?
O41 V14 O38 95.6(4) . . ?
O40 V14 O38 159.9(4) . . ?
O39 V14 O78 93.8(5) . . ?
O41 V14 O78 162.1(4) . . ?
O40 V14 O78 90.9(4) . . ?
O38 V14 O78 92.1(4) . . ?
O39 V14 O52 170.0(4) . . ?
O41 V14 O52 85.9(4) . . ?
O40 V14 O52 86.6(3) . . ?
O38 V14 O52 74.3(3) . . ?
O78 V14 O52 80.6(3) . . ?
O39 V14 V15 106.4(4) . . ?
O41 V14 V15 38.5(3) . . ?
O40 V14 V15 37.9(3) . . ?
O38 V14 V15 130.8(3) . . ?
O78 V14 V15 127.3(3) . . ?
O52 V14 V15 83.6(2) . . ?
O42 V15 O40 101.7(5) . . ?
O42 V15 O41 100.6(5) . . ?
O40 V15 O41 76.3(4) . . ?
O42 V15 O43 98.0(5) . . ?
O40 V15 O43 160.2(4) . . ?
O41 V15 O43 98.2(5) . . ?
O42 V15 O102 96.9(4) . 2_666 ?
O40 V15 O102 88.1(4) . 2_666 ?
O41 V15 O102 158.5(4) . 2_666 ?
O43 V15 O102 91.5(4) . 2_666 ?
O42 V15 O53 171.0(5) . . ?
O40 V15 O53 87.2(3) . . ?
O41 V15 O53 82.9(4) . . ?
O43 V15 O53 73.2(3) . . ?
O102 V15 O53 81.6(3) 2_666 . ?
O42 V15 V14 105.9(4) . . ?
O40 V15 V14 38.3(3) . . ?
O41 V15 V14 38.0(3) . . ?
O43 V15 V14 132.7(3) . . ?
O102 V15 V14 124.4(3) 2_666 . ?
O53 V15 V14 82.1(2) . . ?
O44 V16 O45 100.2(6) . . ?
O44 V16 O46 101.4(5) . . ?
O45 V16 O46 76.3(4) . . ?
O44 V16 O43 99.2(5) . . ?
O45 V16 O43 97.9(5) . . ?
O46 V16 O43 159.2(4) . . ?
O44 V16 O101 97.2(5) . 2_666 ?
O45 V16 O101 158.9(4) . 2_666 ?
O46 V16 O101 88.7(4) . 2_666 ?
O43 V16 O101 90.9(4) . 2_666 ?
O44 V16 O53 171.7(5) . . ?
O45 V16 O53 83.5(4) . . ?
O46 V16 O53 86.7(3) . . ?
O43 V16 O53 72.8(3) . . ?
O101 V16 O53 80.9(4) 2_666 . ?
O44 V16 V17 104.9(4) . . ?
O45 V16 V17 37.8(3) . . ?
O46 V16 V17 38.6(3) . . ?
O43 V16 V17 132.1(3) . . ?
O101 V16 V17 125.4(3) 2_666 . ?
O53 V16 V17 82.6(2) . . ?
O47 V17 O45 101.2(5) . . ?
O47 V17 O48 98.0(5) . . ?
O45 V17 O48 95.1(4) . . ?
O47 V17 O46 103.2(5) . . ?
O45 V17 O46 76.6(4) . . ?
O48 V17 O46 158.3(4) . . ?
O47 V17 O88 95.2(5) . . ?
O45 V17 O88 160.6(4) . . ?
O48 V17 O88 92.8(4) . . ?
O46 V17 O88 89.7(4) . . ?
O47 V17 O54 170.0(5) . . ?
O45 V17 O54 85.1(4) . . ?
O48 V17 O54 73.6(4) . . ?
O46 V17 O54 85.7(4) . . ?
O88 V17 O54 80.2(3) . . ?
O47 V17 V16 106.8(4) . . ?
O45 V17 V16 38.0(3) . . ?
O48 V17 V16 129.7(3) . . ?
O46 V17 V16 38.6(3) . . ?
O88 V17 V16 126.6(3) . . ?
O54 V17 V16 82.9(2) . . ?
O49 V18 O51 99.2(5) . . ?
O49 V18 O50 103.5(5) . . ?
O51 V18 O50 77.7(4) . . ?
O49 V18 O48 98.6(5) . . ?
O51 V18 O48 96.3(4) . . ?
O50 V18 O48 157.8(4) . . ?
O49 V18 O87 94.8(5) . . ?
O51 V18 O87 163.8(4) . . ?
O50 V18 O87 91.2(4) . . ?
O48 V18 O87 89.5(4) . . ?
O49 V18 O54 171.5(5) . . ?
O51 V18 O54 84.4(3) . . ?
O50 V18 O54 84.7(3) . . ?
O48 V18 O54 73.3(3) . . ?
O87 V18 O54 82.8(3) . . ?
O49 V18 V13 105.5(4) . . ?
O51 V18 V13 38.8(3) . . ?
O50 V18 V13 39.0(2) . . ?
O48 V18 V13 131.2(3) . . ?
O87 V18 V13 129.0(3) . . ?
O54 V18 V13 82.2(2) . . ?
O62 V19 O72 102.3(5) . . ?
O62 V19 O64 102.0(5) . . ?
O72 V19 O64 75.7(4) . . ?
O62 V19 O61 99.8(5) . . ?
O72 V19 O61 157.5(4) . . ?
O64 V19 O61 95.6(4) . . ?
O62 V19 O79 93.0(5) . . ?
O72 V19 O79 90.6(4) . . ?
O64 V19 O79 161.5(4) . . ?
O61 V19 O79 92.5(4) . . ?
O62 V19 O56 170.0(4) . . ?
O72 V19 O56 86.1(3) . . ?
O64 V19 O56 85.3(4) . . ?
O61 V19 O56 72.4(3) . . ?
O79 V19 O56 81.3(3) . . ?
O62 V19 V20 107.7(4) . . ?
O72 V19 V20 38.0(3) . . ?
O64 V19 V20 37.8(3) . . ?
O61 V19 V20 129.1(3) . . ?
O79 V19 V20 126.9(3) . . ?
O56 V19 V20 82.2(2) . . ?
O69 V20 O64 101.1(5) . . ?
O69 V20 O72 103.0(5) . . ?
O64 V20 O72 75.2(4) . . ?
O69 V20 O67 99.1(5) . . ?
O64 V20 O67 96.6(4) . . ?
O72 V20 O67 157.4(4) . . ?
O69 V20 O95 94.1(5) . . ?
O64 V20 O95 161.2(4) . . ?
O72 V20 O95 90.8(4) . . ?
O67 V20 O95 91.9(4) . . ?
O69 V20 O57 169.2(5) . . ?
O64 V20 O57 85.9(4) . . ?
O72 V20 O57 86.6(4) . . ?
O67 V20 O57 71.7(4) . . ?
O95 V20 O57 80.9(3) . . ?
O69 V20 V19 107.5(4) . . ?
O64 V20 V19 37.7(3) . . ?
O72 V20 V19 37.6(3) . . ?
O67 V20 V19 129.8(3) . . ?
O95 V20 V19 126.6(3) . . ?
O57 V20 V19 83.0(2) . . ?
O68 V21 O70 101.5(5) . . ?
O68 V21 O66 99.3(5) . . ?
O70 V21 O66 77.2(4) . . ?
O68 V21 O67 100.5(5) . . ?
O70 V21 O67 157.9(4) . . ?
O66 V21 O67 97.7(4) . . ?
O68 V21 O96 95.6(5) . . ?
O70 V21 O96 89.1(4) . . ?
O66 V21 O96 161.5(4) . . ?
O67 V21 O96 90.3(4) . . ?
O68 V21 O57 171.7(5) . . ?
O70 V21 O57 86.3(4) . . ?
O66 V21 O57 85.0(3) . . ?
O67 V21 O57 71.8(4) . . ?
O96 V21 O57 81.6(3) . . ?
O68 V21 V22 104.0(4) . . ?
O70 V21 V22 39.0(2) . . ?
O66 V21 V22 38.2(3) . . ?
O67 V21 V22 132.1(3) . . ?
O96 V21 V22 126.8(3) . . ?
O57 V21 V22 83.8(3) . . ?
O71 V22 O66 98.9(5) . . ?
O71 V22 O70 101.7(4) . . ?
O66 V22 O70 78.1(4) . . ?
O71 V22 O60 99.5(4) . . ?
O66 V22 O60 94.2(4) . . ?
O70 V22 O60 158.3(4) . . ?
O71 V22 O103 96.2(5) . 2_666 ?
O66 V22 O103 163.1(4) . 2_666 ?
O70 V22 O103 91.4(4) . 2_666 ?
O60 V22 O103 90.8(4) . 2_666 ?
O71 V22 O55 173.4(4) . . ?
O66 V22 O55 85.2(4) . . ?
O70 V22 O55 84.2(3) . . ?
O60 V22 O55 74.9(3) . . ?
O103 V22 O55 80.5(3) 2_666 . ?
O71 V22 V21 104.0(4) . . ?
O66 V22 V21 39.2(3) . . ?
O70 V22 V21 38.9(3) . . ?
O60 V22 V21 130.0(3) . . ?
O103 V22 V21 128.8(3) 2_666 . ?
O55 V22 V21 82.5(2) . . ?
O65 V23 O63 102.2(4) . . ?
O65 V23 O58 100.7(5) . . ?
O63 V23 O58 74.8(4) . . ?
O65 V23 O60 98.0(5) . . ?
O63 V23 O60 158.7(4) . . ?
O58 V23 O60 95.0(4) . . ?
O65 V23 O104 95.0(5) . 2_666 ?
O63 V23 O104 91.7(4) . 2_666 ?
O58 V23 O104 161.2(4) . 2_666 ?
O60 V23 O104 93.2(4) . 2_666 ?
O65 V23 O55 172.4(5) . . ?
O63 V23 O55 84.7(3) . . ?
O58 V23 O55 84.2(4) . . ?
O60 V23 O55 75.6(3) . . ?
O104 V23 O55 81.4(3) 2_666 . ?
O65 V23 V24 105.4(4) . . ?
O63 V23 V24 37.2(3) . . ?
O58 V23 V24 37.6(2) . . ?
O60 V23 V24 129.6(3) . . ?
O104 V23 V24 127.4(3) 2_666 . ?
O55 V23 V24 82.0(2) . . ?
O59 V24 O63 102.9(5) . . ?
O59 V24 O58 99.4(5) . . ?
O63 V24 O58 75.9(4) . . ?
O59 V24 O61 98.0(5) . . ?
O63 V24 O61 158.6(4) . . ?
O58 V24 O61 96.5(4) . . ?
O59 V24 O80 97.0(4) . . ?
O63 V24 O80 87.9(4) . . ?
O58 V24 O80 159.1(4) . . ?
O61 V24 O80 94.0(4) . . ?
O59 V24 O56 171.9(5) . . ?
O63 V24 O56 85.3(3) . . ?
O58 V24 O56 83.1(3) . . ?
O61 V24 O56 73.9(3) . . ?
O80 V24 O56 82.4(3) . . ?
O59 V24 V23 105.2(4) . . ?
O63 V24 V23 37.6(2) . . ?
O58 V24 V23 38.3(3) . . ?
O61 V24 V23 131.3(3) . . ?
O80 V24 V23 124.1(3) . . ?
O56 V24 V23 81.6(2) . . ?
O108 V25 O105 105.6(4) . . ?
O108 V25 O106 102.2(4) . . ?
O105 V25 O106 76.1(3) . . ?
O108 V25 O92 102.3(4) . . ?
O105 V25 O92 89.4(4) . . ?
O106 V25 O92 154.1(4) . . ?
O108 V25 O85 94.9(4) . 2_666 ?
O105 V25 O85 158.7(3) . 2_666 ?
O106 V25 O85 94.2(4) . 2_666 ?
O92 V25 O85 91.9(4) . 2_666 ?
O108 V25 O86 153.7(4) . 2_666 ?
O105 V25 O86 100.7(3) . 2_666 ?
O106 V25 O86 83.1(3) . 2_666 ?
O92 V25 O86 78.7(3) . 2_666 ?
O85 V25 O86 58.9(3) 2_666 2_666 ?
O108 V25 C120 124.7(5) . 2_666 ?
O105 V25 C120 129.6(4) . 2_666 ?
O106 V25 C120 89.1(4) . 2_666 ?
O92 V25 C120 83.9(4) . 2_666 ?
O85 V25 C120 29.9(4) 2_666 2_666 ?
O86 V25 C120 29.0(3) 2_666 2_666 ?
O108 V25 V26 97.3(4) . . ?
O105 V25 V26 38.9(3) . . ?
O106 V25 V26 39.5(2) . . ?
O92 V25 V26 128.2(3) . . ?
O85 V25 V26 133.6(3) 2_666 . ?
O86 V25 V26 102.5(2) 2_666 . ?
C120 V25 V26 121.7(3) 2_666 . ?
O107 V26 O105 107.0(4) . . ?
O107 V26 O106 102.4(4) . . ?
O105 V26 O106 75.9(3) . . ?
O107 V26 O81 102.9(4) . . ?
O105 V26 O81 89.0(4) . . ?
O106 V26 O81 153.4(3) . . ?
O107 V26 O94 99.9(4) . 2_666 ?
O105 V26 O94 152.0(3) . 2_666 ?
O106 V26 O94 91.2(4) . 2_666 ?
O81 V26 O94 92.4(4) . 2_666 ?
O107 V26 O93 156.8(4) . 2_666 ?
O105 V26 O93 96.0(3) . 2_666 ?
O106 V26 O93 80.1(3) . 2_666 ?
O81 V26 O93 79.9(3) . 2_666 ?
O94 V26 O93 56.9(3) 2_666 2_666 ?
O107 V26 C92 128.1(5) . 2_666 ?
O105 V26 C92 124.2(4) . 2_666 ?
O106 V26 C92 84.0(4) . 2_666 ?
O81 V26 C92 86.8(4) . 2_666 ?
O94 V26 C92 28.2(4) 2_666 2_666 ?
O93 V26 C92 28.7(3) 2_666 2_666 ?
O107 V26 V25 98.4(4) . . ?
O105 V26 V25 39.0(3) . . ?
O106 V26 V25 39.2(2) . . ?
O81 V26 V25 127.8(3) . . ?
O94 V26 V25 129.9(3) 2_666 . ?
O93 V26 V25 97.7(2) 2_666 . ?
C92 V26 V25 115.4(3) 2_666 . ?

loop_
_geom_bond_atom_site_label_1
_geom_bond_atom_site_label_2
_geom_bond_distance
_geom_bond_site_symmetry_2
_geom_bond_publ_flag
C1 O1 1.50(2) . ?
C1 H1A 0.9700 . ?
C1 H1B 0.9700 . ?
C1 H1C 0.9700 . ?
C2 O6 1.43(2) . ?
C2 H2A 0.9700 . ?
C2 H2B 0.9701 . ?
C2 H2C 0.9700 . ?
C3 O2 1.50(2) . ?
C3 H3A 0.9700 . ?
C3 H3B 0.9700 . ?
C3 H3C 0.9700 . ?
C4 O3 1.43(2) . ?
C4 H4A 0.9700 . ?
C4 H4B 0.9700 . ?
C4 H4C 0.9700 . ?
C5 O4 1.50(2) . ?
C5 H5A 0.9700 . ?
C5 H5B 0.9700 . ?
C5 H5C 0.9700 . ?
C6 O5 1.43(2) . ?
C6 H6A 0.9700 . ?
C6 H6B 0.9700 . ?
C6 H6C 0.9700 . ?
C7 O8 1.41(2) . ?
C7 H7A 0.9700 . ?
C7 H7B 0.9700 . ?
C7 H7C 0.9701 . ?
C8 O9 1.404(17) . ?
C8 H8A 0.9700 . ?
C8 H8B 0.9700 . ?
C8 H8C 0.9700 . ?
C9 O7 1.15(5) . ?
C9 H9A 0.9700 . ?
C9 H9B 0.9700 . ?
C9 H9C 0.9700 . ?
C10 O30 1.40(2) . ?
C10 H10A 0.9700 . ?
C10 H10B 0.9700 . ?
C10 H10C 0.9700 . ?
C11 O25 1.420(19) . ?
C11 H11A 0.9700 . ?
C11 H11B 0.9700 . ?
C11 H11C 0.9700 . ?
C12 O26 1.36(2) . ?
C12 H12A 0.9700 . ?
C12 H12B 0.9700 . ?
C12 H12C 0.9700 . ?
C13 O27 1.40(2) . ?
C13 H13A 0.9700 . ?
C13 H13B 0.9700 . ?
C13 H13C 0.9700 . ?
C14 O28 1.36(2) . ?
C14 H14A 0.9700 . ?
C14 H14B 0.9701 . ?
C14 H14C 0.9700 . ?
C15 O29 1.45(2) . ?
C15 H15A 0.9700 . ?
C15 H15B 0.9700 . ?
C15 H15C 0.9700 . ?
C16 O32 1.38(2) . ?
C16 H16A 0.9700 . ?
C16 H16B 0.9700 . ?
C16 H16C 0.9700 . ?
C17 O31 1.407(16) . ?
C17 H17A 0.9700 . ?
C17 H17B 0.9700 . ?
C17 H17C 0.9700 . ?
C18 O33 1.38(2) . ?
C18 H18A 0.9700 . ?
C18 H18B 0.9700 . ?
C18 H18C 0.9700 . ?
C19 O43 1.41(3) . ?
C19 H19A 0.9700 . ?
C19 H19B 0.9700 . ?
C19 H19C 0.9700 . ?
C20 O41 1.48(3) . ?
C20 H20A 0.9700 . ?
C20 H20B 0.9700 . ?
C20 H20C 0.9700 . ?
C21 O45 1.33(3) . ?
C21 H21A 0.9700 . ?
C21 H21B 0.9700 . ?
C21 H21C 0.9699 . ?
C22 O48 1.41(2) . ?
C22 H22A 0.9700 . ?
C22 H22B 0.9700 . ?
C22 H22C 0.9700 . ?
C23 O51 1.452(19) . ?
C23 H23A 0.9700 . ?
C23 H23B 0.9700 . ?
C23 H23C 0.9700 . ?
C24 O38 1.414(17) . ?
C24 H24A 0.9700 . ?
C24 H24B 0.9699 . ?
C24 H24C 0.9700 . ?
C25 O50 1.408(18) . ?
C25 H25A 0.9700 . ?
C25 H25B 0.9700 . ?
C25 H25C 0.9700 . ?
C26 O46 1.359(18) . ?
C26 H26A 0.9700 . ?
C26 H26B 0.9700 . ?
C26 H26C 0.9700 . ?
C27 O40 1.33(2) . ?
C27 H27A 0.9700 . ?
C27 H27B 0.9700 . ?
C27 H27C 0.9700 . ?
C28 O60 1.413(19) . ?
C28 H28A 0.9700 . ?
C28 H28B 0.9700 . ?
C28 H28C 0.9700 . ?
C29 O58 1.45(2) . ?
C29 H29A 0.9700 . ?
C29 H29B 0.9700 . ?
C29 H29C 0.9700 . ?
C30 O61 1.463(17) . ?
C30 H30A 0.9700 . ?
C30 H30B 0.9700 . ?
C30 H30C 0.9700 . ?
C31 O64 1.339(18) . ?
C31 H31A 0.9700 . ?
C31 H31B 0.9700 . ?
C31 H31C 0.9700 . ?
C32 O67 1.43(2) . ?
C32 H32A 0.9700 . ?
C32 H32B 0.9700 . ?
C32 H32C 0.9700 . ?
C33 O66 1.425(19) . ?
C33 H33A 0.9700 . ?
C33 H33B 0.9700 . ?
C33 H33C 0.9700 . ?
C34 O72 1.371(18) . ?
C34 H34A 0.9700 . ?
C34 H34B 0.9700 . ?
C34 H34C 0.9700 . ?
C35 O70 1.36(2) . ?
C35 H35A 0.9700 . ?
C35 H35B 0.9700 . ?
C35 H35C 0.9700 . ?
C36 O63 1.39(2) . ?
C36 H36A 0.9700 . ?
C36 H36B 0.9700 . ?
C36 H36C 0.9700 . ?
C37 O74 1.278(16) . ?
C37 O73 1.301(17) . ?
C37 C38 1.447(19) . ?
C38 C39 1.323(17) . ?
C38 C43 1.434(18) . ?
C39 C40 1.354(18) . ?
C39 H39 0.9400 . ?
C40 C41 1.431(19) . ?
C40 C44 1.46(2) . ?
C41 C42 1.390(19) . ?
C41 H41 0.9400 . ?
C42 C43 1.382(19) . ?
C42 C45 1.568(18) . ?
C43 H43 0.9400 . ?
C44 O76 1.286(18) . ?
C44 O75 1.298(18) . ?
C45 C46 1.3900 . ?
C45 C50 1.3900 . ?
C46 C47 1.3900 . ?
C46 H46 0.9400 . ?
C47 C48 1.3900 . ?
C47 H47 0.9400 . ?
C48 C49 1.3900 . ?
C48 C51 1.538(14) . ?
C49 C50 1.3900 . ?
C49 H49 0.9400 . ?
C50 H50 0.9400 . ?
C51 C52 1.3900 . ?
C51 C56 1.3900 . ?
C52 C53 1.3900 . ?
C52 H52 0.9400 . ?
C53 C54 1.3900 . ?
C53 H53 0.9400 . ?
C54 C55 1.3900 . ?
C54 C57 1.527(16) . ?
C55 C56 1.3900 . ?
C55 H55 0.9400 . ?
C56 H56 0.9400 . ?
C57 C58 1.400(18) . ?
C57 C62 1.402(18) . ?
C58 C59 1.394(18) . ?
C58 H58 0.9400 . ?
C59 C60 1.342(17) . ?
C59 C63 1.53(2) . ?
C60 C61 1.420(17) . ?
C60 H60 0.9400 . ?
C61 C62 1.378(17) . ?
C61 C64 1.512(18) . ?
C62 H62 0.9400 . ?
C63 O79 1.258(17) . ?
C63 O80 1.260(17) . ?
C64 O77 1.222(15) . ?
C64 O78 1.272(15) . ?
C65 O89 1.246(16) . ?
C65 O90 1.258(16) . ?
C65 C66 1.502(19) . ?
C66 C67 1.371(17) . ?
C66 C71 1.389(17) . ?
C67 C68 1.388(17) . ?
C67 H67 0.9400 . ?
C68 C69 1.403(18) . ?
C68 C72 1.49(2) . ?
C69 C70 1.361(18) . ?
C69 H69 0.9400 . ?
C70 C71 1.422(18) . ?
C70 C73 1.471(19) . ?
C71 H71 0.9400 . ?
C72 O92 1.247(17) . ?
C72 O91 1.253(18) . ?
C73 C78 1.37(2) . ?
C73 C74 1.37(2) . ?
C74 C75 1.38(2) . ?
C74 H74 0.9400 . ?
C75 C76 1.37(2) . ?
C75 H75 0.9400 . ?
C76 C77 1.37(2) . ?
C76 C79 1.54(2) . ?
C77 C78 1.42(2) . ?
C77 H77 0.9400 . ?
C78 H78 0.9400 . ?
C79 C84 1.36(2) . ?
C79 C80 1.41(2) . ?
C80 C81 1.38(2) . ?
C80 H80 0.9400 . ?
C81 C82 1.385(19) . ?
C81 H81 0.9400 . ?
C82 C83 1.36(2) . ?
C82 C85 1.464(19) . ?
C83 C84 1.42(2) . ?
C83 H83 0.9400 . ?
C84 H84 0.9400 . ?
C85 C90 1.387(18) . ?
C85 C86 1.410(18) . ?
C86 C87 1.386(18) . ?
C86 H86 0.9400 . ?
C87 C88 1.361(17) . ?
C87 C92 1.500(19) . ?
C88 C89 1.412(17) . ?
C88 H88 0.9400 . ?
C89 C90 1.401(18) . ?
C89 C91 1.471(18) . ?
C90 H90 0.9400 . ?
C91 O96 1.244(15) . ?
C91 O95 1.253(15) . ?
C92 O94 1.238(15) . ?
C92 O93 1.257(15) . ?
C92 V26 2.578(14) 2_666 ?
C93 O82 1.259(18) . ?
C93 O81 1.268(18) . ?
C93 C99 1.45(2) . ?
C94 C95 1.374(18) . ?
C94 C99 1.420(18) . ?
C94 H94 0.9400 . ?
C95 C96 1.428(18) . ?
C95 C100 1.489(19) . ?
C96 C97 1.437(18) . ?
C96 H96 0.9400 . ?
C97 C98 1.365(17) . ?
C97 C101 1.475(15) . ?
C98 C99 1.409(17) . ?
C98 H98 0.9400 . ?
C100 O84 1.248(16) . ?
C100 O83 1.289(16) . ?
C101 C102 1.3900 . ?
C101 C106 1.3900 . ?
C102 C103 1.3900 . ?
C102 H102 0.9400 . ?
C103 C104 1.3900 . ?
C103 H103 0.9400 . ?
C104 C105 1.3900 . ?
C104 C107 1.527(17) . ?
C105 C106 1.3900 . ?
C105 H105 0.9400 . ?
C106 H106 0.9400 . ?
C107 C112 1.34(2) . ?
C107 C108 1.38(2) . ?
C108 C109 1.42(3) . ?
C108 H108 0.9400 . ?
C109 C110 1.37(2) . ?
C109 H109 0.9400 . ?
C110 C111 1.31(2) . ?
C110 C113 1.458(18) . ?
C111 C112 1.43(2) . ?
C111 H111 0.9400 . ?
C112 H112 0.9400 . ?
C113 C114 1.368(17) . ?
C113 C118 1.397(18) . ?
C114 C115 1.399(17) . ?
C114 H114 0.9400 . ?
C115 C116 1.376(17) . ?
C115 C119 1.511(19) . ?
C116 C117 1.381(17) . ?
C116 H116 0.9400 . ?
C117 C118 1.420(17) . ?
C117 C120 1.507(18) . ?
C118 H118 0.9400 . ?
C119 O88 1.235(16) . ?
C119 O87 1.268(17) . ?
C120 O86 1.247(14) . ?
C120 O85 1.277(15) . ?
C120 V25 2.548(13) 2_666 ?
C121 O99 1.260(16) . ?
C121 O100 1.277(16) . ?
C121 C123 1.447(18) . ?
C122 C127 1.334(16) . ?
C122 C123 1.396(18) . ?
C122 H122 0.9400 . ?
C123 C124 1.425(18) . ?
C124 C125 1.345(17) . ?
C124 H124 0.9400 . ?
C125 C126 1.426(18) . ?
C125 C129 1.479(17) . ?
C126 C127 1.396(17) . ?
C126 H126 0.9400 . ?
C127 C128 1.497(19) . ?
C128 O97 1.232(17) . ?
C128 O98 1.276(16) . ?
C129 C130 1.341(18) . ?
C129 C134 1.365(18) . ?
C130 C131 1.40(2) . ?
C130 H130 0.9400 . ?
C131 C132 1.375(18) . ?
C131 H131 0.9400 . ?
C132 C133 1.39(2) . ?
C132 C135 1.520(18) . ?
C133 C134 1.41(2) . ?
C133 H133 0.9400 . ?
C134 H134 0.9400 . ?
C135 C140 1.360(19) . ?
C135 C136 1.409(18) . ?
C136 C137 1.377(19) . ?
C136 H136 0.9400 . ?
C137 C138 1.369(18) . ?
C137 H137 0.9400 . ?
C138 C139 1.369(19) . ?
C138 C141 1.536(18) . ?
C139 C140 1.369(19) . ?
C139 H139 0.9400 . ?
C140 H140 0.9400 . ?
C141 C142 1.346(17) . ?
C141 C146 1.346(17) . ?
C142 C143 1.435(18) . ?
C142 H142 0.9400 . ?
C143 C144 1.362(18) . ?
C143 C147 1.467(19) . ?
C144 C145 1.349(17) . ?
C144 H144 0.9400 . ?
C145 C146 1.401(18) . ?
C145 C148 1.49(2) . ?
C146 H146 0.9400 . ?
C147 O103 1.241(16) . ?
C147 O104 1.280(17) . ?
C148 O101 1.249(17) . ?
C148 O102 1.277(17) . ?
C149 O105 1.472(14) . ?
C149 H14D 0.9700 . ?
C149 H14E 0.9700 . ?
C149 H14F 0.9700 . ?
C150 O106 1.394(14) . ?
C150 H15D 0.9700 . ?
C150 H15E 0.9700 . ?
C150 H15F 0.9700 . ?
C151 C152 1.3900 . ?
C151 C156 1.3900 . ?
C151 P1 1.801(10) . ?
C152 C153 1.3900 . ?
C152 H152 0.9400 . ?
C153 C154 1.3900 . ?
C153 H153 0.9400 . ?
C154 C155 1.3900 . ?
C154 H154 0.9400 . ?
C155 C156 1.3900 . ?
C155 H155 0.9400 . ?
C156 H156 0.9400 . ?
C157 C158 1.3900 . ?
C157 C162 1.3900 . ?
C157 P2 1.805(9) . ?
C158 C159 1.3900 . ?
C158 H158 0.9400 . ?
C159 C160 1.3900 . ?
C159 H159 0.9400 . ?
C160 C161 1.3900 . ?
C160 H160 0.9400 . ?
C161 C162 1.3900 . ?
C161 H161 0.9400 . ?
C162 H162 0.9400 . ?
C163 C164 1.3900 . ?
C163 C168 1.3900 . ?
C163 P3 1.776(9) . ?
C164 C165 1.3900 . ?
C164 H164 0.9400 . ?
C165 C166 1.3900 . ?
C165 H165 0.9400 . ?
C166 C167 1.3900 . ?
C166 H166 0.9400 . ?
C167 C168 1.3900 . ?
C167 H167 0.9400 . ?
C168 H168 0.9400 . ?
C169 C170 1.3900 . ?
C169 C174 1.3900 . ?
C169 P4 1.819(9) . ?
C170 C171 1.3900 . ?
C170 H170 0.9400 . ?
C171 C172 1.3900 . ?
C171 H171 0.9400 . ?
C172 C173 1.3900 . ?
C172 H172 0.9400 . ?
C173 C174 1.3900 . ?
C173 H173 0.9400 . ?
C174 H174 0.9400 . ?
N1S C3S 1.48(3) . ?
N1S C1S 1.51(2) . ?
N1S C4S 1.51(2) . ?
N1S C2S 1.54(3) . ?
C1S H1S1 0.9700 . ?
C1S H1S2 0.9700 . ?
C1S H1S3 0.9700 . ?
C2S H2S1 0.9700 . ?
C2S H2S2 0.9700 . ?
C2S H2S3 0.9700 . ?
C3S H3S1 0.9701 . ?
C3S H3S2 0.9700 . ?
C3S H3S3 0.9700 . ?
C4S H4S1 0.9700 . ?
C4S H4S2 0.9700 . ?
C4S H4S3 0.9700 . ?
N2S C7S 1.383(18) . ?
N2S C6S 1.44(3) . ?
N2S C5S 1.47(3) . ?
C5S H5S1 0.9700 . ?
C5S H5S2 0.9700 . ?
C5S H5S3 0.9700 . ?
C6S H6S1 0.9700 . ?
C6S H6S2 0.9699 . ?
C6S H6S3 0.9700 . ?
C7S O1S 1.239(18) . ?
C7S H7S 0.9400 . ?
O1 V6 1.979(11) . ?
O1 V1 1.987(11) . ?
O2 V5 1.942(11) . ?
O2 V6 1.974(10) . ?
O3 V5 1.987(10) . ?
O3 V4 1.988(10) . ?
O4 V4 1.964(11) . ?
O4 V3 1.969(10) . ?
O5 V3 1.986(11) . ?
O5 V2 2.004(10) . ?
O6 V1 1.956(10) . ?
O6 V2 1.980(10) . ?
O7 V3 1.966(11) . ?
O7 V4 1.970(10) . ?
O7 H9C 1.2595 . ?
O8 V6 1.962(10) . ?
O8 V5 1.999(10) . ?
O9 V1 1.984(9) . ?
O9 V2 1.987(9) . ?
O10 V1 1.565(11) . ?
O11 V2 1.601(10) . ?
O12 V3 1.588(9) . ?
O13 V4 1.626(11) . ?
O14 V5 1.598(10) . ?
O15 V6 1.615(11) . ?
O16 P1 1.531(9) . ?
O16 V2 2.190(10) . ?
O16 V3 2.239(9) . ?
O17 P1 1.502(10) . ?
O17 V1 2.227(10) . ?
O17 V6 2.256(9) . ?
O18 P1 1.533(10) . ?
O18 V5 2.242(9) . ?
O18 V4 2.246(10) . ?
O19 V7 1.585(9) . ?
O20 V8 1.596(10) . ?
O21 V9 1.604(10) . ?
O22 V10 1.576(11) . ?
O23 V11 1.620(10) . ?
O24 V12 1.610(9) . ?
O25 V12 1.965(9) . ?
O25 V7 2.005(9) . ?
O26 V7 1.967(10) . ?
O26 V8 1.975(9) . ?
O27 V9 1.989(10) . ?
O27 V8 2.030(10) . ?
O28 V10 1.965(10) . ?
O28 V9 1.967(10) . ?
O29 V11 1.954(11) . ?
O29 V10 1.991(9) . ?
O30 V12 1.990(11) . ?
O30 V11 1.996(10) . ?
O31 V7 1.961(8) . ?
O31 V8 1.984(9) . ?
O32 V9 1.949(10) . ?
O32 V10 1.983(9) . ?
O33 V11 1.975(10) . ?
O33 V12 1.995(10) . ?
O34 P2 1.534(9) . ?
O34 V7 2.223(8) . ?
O34 V12 2.231(8) . ?
O35 P2 1.511(9) . ?
O35 V9 2.202(9) . ?
O35 V8 2.214(9) . ?
O36 P2 1.526(10) . ?
O36 V10 2.230(9) . ?
O36 V11 2.267(9) . ?
O37 V13 1.595(9) . ?
O38 V13 1.985(10) . ?
O38 V14 1.991(9) . ?
O39 V14 1.606(9) . ?
O40 V15 1.953(9) . ?
O40 V14 1.969(9) . ?
O41 V14 1.954(11) . ?
O41 V15 1.976(10) . ?
O42 V15 1.606(9) . ?
O43 V15 1.983(11) . ?
O43 V16 1.994(11) . ?
O44 V16 1.569(11) . ?
O45 V17 1.959(11) . ?
O45 V16 1.970(11) . ?
O46 V17 1.982(10) . ?
O46 V16 1.985(9) . ?
O47 V17 1.600(11) . ?
O48 V17 1.974(10) . ?
O48 V18 2.001(10) . ?
O49 V18 1.612(9) . ?
O50 V18 1.967(9) . ?
O50 V13 1.985(9) . ?
O51 V18 1.953(10) . ?
O51 V13 1.980(10) . ?
O52 P3 1.537(9) . ?
O52 V14 2.226(8) . ?
O52 V13 2.233(8) . ?
O53 P3 1.530(8) . ?
O53 V15 2.187(8) . ?
O53 V16 2.199(8) . ?
O54 P3 1.522(9) . ?
O54 V18 2.232(8) . ?
O54 V17 2.239(9) . ?
O55 P4 1.499(9) . ?
O55 V23 2.232(7) . ?
O55 V22 2.276(8) . ?
O56 P4 1.522(8) . ?
O56 V24 2.203(8) . ?
O56 V19 2.242(9) . ?
O57 P4 1.549(9) . ?
O57 V21 2.192(8) . ?
O57 V20 2.204(10) . ?
O58 V24 1.962(9) . ?
O58 V23 1.991(10) . ?
O59 V24 1.604(10) . ?
O60 V22 1.984(8) . ?
O60 V23 2.003(8) . ?
O61 V24 1.976(10) . ?
O61 V19 2.011(10) . ?
O62 V19 1.623(10) . ?
O63 V24 1.953(10) . ?
O63 V23 1.970(8) . ?
O64 V19 1.969(9) . ?
O64 V20 1.975(9) . ?
O65 V23 1.592(9) . ?
O66 V22 1.943(11) . ?
O66 V21 1.986(10) . ?
O67 V20 1.983(10) . ?
O67 V21 1.991(11) . ?
O68 V21 1.590(9) . ?
O69 V20 1.598(10) . ?
O70 V21 1.967(10) . ?
O70 V22 1.974(8) . ?
O71 V22 1.616(9) . ?
O72 V19 1.965(9) . ?
O72 V20 1.983(9) . ?
O73 V4 2.043(10) . ?
O74 V5 2.042(11) . ?
O75 V11 2.013(10) . ?
O76 V10 2.063(11) . ?
O77 V13 2.057(10) . ?
O78 V14 2.080(9) . ?
O79 V19 2.054(10) . ?
O80 V24 2.062(9) . ?
O81 V26 1.998(9) . ?
O83 V1 2.060(9) . ?
O84 V6 2.044(10) . ?
O85 V25 2.065(9) 2_666 ?
O86 V25 2.389(7) 2_666 ?
O87 V18 2.044(10) . ?
O88 V17 2.088(10) . ?
O89 V9 2.042(10) . ?
O90 V8 2.057(9) . ?
O92 V25 1.986(10) . ?
O93 V26 2.466(8) 2_666 ?
O94 V26 2.051(9) 2_666 ?
O95 V20 2.073(9) . ?
O96 V21 2.057(9) . ?
O97 V3 2.032(8) . ?
O98 V2 2.085(10) . ?
O99 V12 2.039(10) . ?
O100 V7 2.072(10) . ?
O101 V16 2.045(11) 2_666 ?
O102 V15 2.064(9) 2_666 ?
O103 V22 2.047(11) 2_666 ?
O104 V23 2.082(10) 2_666 ?
O105 V26 1.968(9) . ?
O105 V25 1.971(9) . ?
O106 V25 1.974(8) . ?
O106 V26 1.987(9) . ?
O107 V26 1.569(8) . ?
O108 V25 1.576(8) . ?
V1 V2 3.102(4) . ?
V3 V4 3.097(4) . ?
V5 V6 3.102(4) . ?
V7 V8 3.113(4) . ?
V9 V10 3.097(4) . ?
V11 V12 3.083(4) . ?
V13 V18 3.081(4) . ?
V14 V15 3.085(3) . ?
V16 V17 3.100(4) . ?
V19 V20 3.119(3) . ?
V21 V22 3.065(4) . ?
V23 V24 3.116(4) . ?
V25 V26 3.063(4) . ?
